data_7061206
loop_
_publ_author_name
'Lin, Rong-Yan'
'Shi, Yan-Ru'
'Hou, Yu-Hui'
'Xia, Wen-Sheng'
'Weng, Wei-Zheng'
'Zhou, Zhao-Hui'

_publ_section_title
;
 Highly water-soluble dimeric and trimeric lanthanide carbonates with
 ethylenediaminetetraacetates as precursors of catalysts for the oxidative
 coupling reaction of methane
;
_journal_issue 8
_journal_name_full 'New Journal of Chemistry'
_journal_page_first 3707
_journal_page_last 3715
_journal_paper_doi 10.1039/D1NJ05608E
_journal_volume 46
_journal_year 2022
_chemical_formula_moiety 'C31 H42 La3 N6 O30, 2(H4 N), 2(H3 N), H2 N, 3.5(H O), 5(H2 O), [+ solvents]'
_chemical_formula_sum 'C31 H78.5 La3 N11 O42'
_chemical_formula_weight 1694.27
_space_group_crystal_system triclinic
_space_group_IT_number 2
_space_group_name_Hall '-P 1'
_space_group_name_H-M_alt 'P -1'
_atom_sites_solution_hydrogens mixed
_atom_sites_solution_primary dual
_audit_creation_date 2021-10-12
_audit_creation_method
;
Olex2 1.3
(compiled 2020.06.28 svn.raecde09e for OlexSys, GUI svn.r6132)
;
_audit_update_record
;
2021-10-13 deposited with the CCDC.	2022-01-18 downloaded from the CCDC.
;
_cell_angle_alpha 94.969(2)
_cell_angle_beta 97.482(2)
_cell_angle_gamma 99.709(3)
_cell_formula_units_Z 4
_cell_length_a 13.8336(5)
_cell_length_b 17.2510(5)
_cell_length_c 27.2896(7)
_cell_measurement_reflns_used 10234
_cell_measurement_temperature 143.00(10)
_cell_measurement_theta_max 28.0720
_cell_measurement_theta_min 3.2890
_cell_volume 6325.1(3)
_computing_cell_refinement
;
CrysAlisPro, Agilent Technologies,
Version 1.171.36.24 (release 03-12-2012 CrysAlis171 .NET)
(compiled Dec  3 2012,18:21:49)
;
_computing_data_collection
;
CrysAlisPro, Agilent Technologies,
Version 1.171.36.24 (release 03-12-2012 CrysAlis171 .NET)
(compiled Dec  3 2012,18:21:49)
;
_computing_data_reduction
;
CrysAlisPro, Agilent Technologies,
Version 1.171.36.24 (release 03-12-2012 CrysAlis171 .NET)
(compiled Dec  3 2012,18:21:49)
;
_computing_molecular_graphics 'Olex2 1.3 (Dolomanov et al., 2009)'
_computing_publication_material 'Olex2 1.3 (Dolomanov et al., 2009)'
_computing_structure_refinement 'SHELXL 2018/3 (Sheldrick, 2015)'
_computing_structure_solution 'SHELXT  (Sheldrick, 2015)'
_diffrn_ambient_temperature 143.00(10)
_diffrn_detector_area_resol_mean 16.1903
_diffrn_measured_fraction_theta_full 0.998
_diffrn_measured_fraction_theta_max 0.856
_diffrn_measurement_details
;
#__ type_ start__ end____ width___ exp.time_
  1 omega  -92.00   11.00   1.0000   15.0000
omega____ theta____ kappa____ phi______ frames
    -      -20.6309  -77.0000    0.0000 103

#__ type_ start__ end____ width___ exp.time_
  2 omega  -40.00   36.00   1.0000   15.0000
omega____ theta____ kappa____ phi______ frames
    -      -20.6309   57.0000  -90.0000 76

#__ type_ start__ end____ width___ exp.time_
  3 omega  -43.00   52.00   1.0000   15.0000
omega____ theta____ kappa____ phi______ frames
    -      -20.6309   39.0000   90.0000 95

#__ type_ start__ end____ width___ exp.time_
  4 omega  -30.00   49.00   1.0000   15.0000
omega____ theta____ kappa____ phi______ frames
    -      -20.6309   57.0000  150.0000 79

#__ type_ start__ end____ width___ exp.time_
  5 omega   25.00   56.00   1.0000   15.0000
omega____ theta____ kappa____ phi______ frames
    -       21.8809  -99.0000 -180.0000 31

#__ type_ start__ end____ width___ exp.time_
  6 omega  -42.00   -7.00   1.0000   15.0000
omega____ theta____ kappa____ phi______ frames
    -       21.8809  -57.0000 -150.0000 35

#__ type_ start__ end____ width___ exp.time_
  7 omega    7.00   56.00   1.0000   15.0000
omega____ theta____ kappa____ phi______ frames
    -       21.8809   57.0000  -30.0000 49

#__ type_ start__ end____ width___ exp.time_
  8 omega   62.00   87.00   1.0000   15.0000
omega____ theta____ kappa____ phi______ frames
    -       21.8809   57.0000  -60.0000 25

#__ type_ start__ end____ width___ exp.time_
  9 omega    8.00   33.00   1.0000   15.0000
omega____ theta____ kappa____ phi______ frames
    -       21.8809  -57.0000  -90.0000 25

#__ type_ start__ end____ width___ exp.time_
 10 omega   68.00   96.00   1.0000   15.0000
omega____ theta____ kappa____ phi______ frames
    -       21.8809 -178.0000 -150.0000 28

#__ type_ start__ end____ width___ exp.time_
 11 omega   38.00   66.00   1.0000   15.0000
omega____ theta____ kappa____ phi______ frames
    -       21.8809  -99.0000  -90.0000 28
;
_diffrn_measurement_device_type 'Xcalibur, Sapphire3, Gemini ultra'
_diffrn_measurement_method '\w scans'
_diffrn_orient_matrix_UB_11 0.0078598000
_diffrn_orient_matrix_UB_12 -0.0355821000
_diffrn_orient_matrix_UB_13 -0.0126351000
_diffrn_orient_matrix_UB_21 -0.0482177000
_diffrn_orient_matrix_UB_22 -0.0188962000
_diffrn_orient_matrix_UB_23 0.0029733000
_diffrn_orient_matrix_UB_31 -0.0194780000
_diffrn_orient_matrix_UB_32 0.0117749000
_diffrn_orient_matrix_UB_33 -0.0229634000
_diffrn_radiation_monochromator graphite
_diffrn_radiation_type 'Mo K\a'
_diffrn_radiation_wavelength 0.71073
_diffrn_reflns_av_R_equivalents 0.0573
_diffrn_reflns_av_unetI/netI 0.0848
_diffrn_reflns_Laue_measured_fraction_full 0.998
_diffrn_reflns_Laue_measured_fraction_max 0.856
_diffrn_reflns_limit_h_max 17
_diffrn_reflns_limit_h_min -18
_diffrn_reflns_limit_k_max 23
_diffrn_reflns_limit_k_min -20
_diffrn_reflns_limit_l_max 37
_diffrn_reflns_limit_l_min -35
_diffrn_reflns_number 65391
_diffrn_reflns_point_group_measured_fraction_full 0.998
_diffrn_reflns_point_group_measured_fraction_max 0.856
_diffrn_reflns_theta_full 25.242
_diffrn_reflns_theta_max 29.111
_diffrn_reflns_theta_min 2.939
_diffrn_source 'Enhance (Mo) X-ray Source'
_exptl_absorpt_coefficient_mu 2.099
_exptl_absorpt_correction_T_max 1.00000
_exptl_absorpt_correction_T_min 0.92486
_exptl_absorpt_correction_type multi-scan
_exptl_absorpt_process_details
;
CrysAlisPro, Agilent Technologies,
Version 1.171.36.24 (release 03-12-2012 CrysAlis171 .NET)
(compiled Dec  3 2012,18:21:49)
Empirical absorption correction using spherical harmonics,
 implemented in SCALE3 ABSPACK scaling algorithm.
;
_exptl_crystal_colour 'clear light colourless'
_exptl_crystal_colour_lustre clear
_exptl_crystal_colour_modifier light
_exptl_crystal_colour_primary colourless
_exptl_crystal_density_diffrn 1.779
_exptl_crystal_description block
_exptl_crystal_F_000 3394
_exptl_crystal_size_max 0.2
_exptl_crystal_size_mid 0.2
_exptl_crystal_size_min 0.15
_refine_diff_density_max 1.649
_refine_diff_density_min -1.468
_refine_diff_density_rms 0.159
_refine_ls_extinction_method none
_refine_ls_goodness_of_fit_ref 1.024
_refine_ls_hydrogen_treatment mixed
_refine_ls_matrix_type full
_refine_ls_number_parameters 1565
_refine_ls_number_reflns 29117
_refine_ls_number_restraints 3
_refine_ls_restrained_S_all 1.024
_refine_ls_R_factor_all 0.0725
_refine_ls_R_factor_gt 0.0501
_refine_ls_shift/su_max 0.002
_refine_ls_shift/su_mean 0.000
_refine_ls_structure_factor_coef Fsqd
_refine_ls_weighting_details 'w=1/[\s^2^(Fo^2^)+(0.0327P)^2^+9.3815P] where P=(Fo^2^+2Fc^2^)/3'
_refine_ls_weighting_scheme calc
_refine_ls_wR_factor_gt 0.0978
_refine_ls_wR_factor_ref 0.1066
_reflns_Friedel_coverage 0.000
_reflns_number_gt 22177
_reflns_number_total 29117
_reflns_threshold_expression 'I > 2\s(I)'
_cod_data_source_file d1nj05608e2.cif
_cod_data_source_block exp_7500
_cod_depositor_comments 'Adding full bibliography for 7061206--7061210.cif.'
_cod_original_formula_sum 'C31 H78.50 La3 N11 O42'
_cod_database_code 7061206
_shelx_shelxl_version_number 2018/3
_shelx_space_group_comment
;
The symmetry employed for this shelxl refinement is uniquely defined
by the following loop, which should always be used as a source of
symmetry information in preference to the above space-group names.
They are only intended as comments.
;
_shelx_estimated_absorpt_t_max 0.744
_shelx_estimated_absorpt_t_min 0.679
_reflns_odcompleteness_completeness 99.84
_reflns_odcompleteness_iscentric 1
_reflns_odcompleteness_theta 26.32
_olex2_refinement_description
;
1. Fixed Uiso
 At 1.2 times of:
  All C(H,H) groups, H7W of O7W, H4W of O4W, {H30A,H30B} of O30, {H59A,H59B}
  of O59, All N(H,H) groups, All N(H,H,H) groups, All N(H,H,H,H) groups
 At 1.5 times of:
  {H29A,H29B} of O29, {H58A,H58B} of O58, {H28A,H28B} of O28, H5W of O5W,
  H16W of O16W, H9W of O9W, H10W of O10W, {H6WA,H6WB} of O6W, {H8WA,H8WB} of
  O8W, {H2WA,H2WB} of O2W, {H12C,H12D} of O12W, {H11A,H11B} of O11W, {H1WA,
  H1WB} of O1W, {H17D,H17E} of O17W, {H13F,H13G} of O13W, {H15E,H15F} of O15W,
  {H3WA,H3WB} of O3W, H14W of O14W, {H60A,H60B} of O60
2. Restrained distances
 O30-H30A
 1 with sigma of 0.02
 O30-H30B
 1 with sigma of 0.02
 H10W-H58B
 2.2 with sigma of 0.02
3. Uiso/Uaniso restraints and constraints
Uanis(O41) = Uanis(C40)
4.a Riding coordinates:
 N15(H15A,H15B,H15C), N15(H15D), N19(H19A,H19B,H19C), N19(H19D), N18(H18C,
 H18D), N18(H18E), N13(H13C,H13D), N13(H13E), N17(H17A,H17B), N17(H17C),
 N14(H14C), N14(H14D), N21(H21A,H21B), N21(H21C), N16(H16C), N16(H16D),
 N22(H22C,H22D,H22E), N22(H22F), N20(H20C,H20D,H20E), N20(H20F)
4.b Free rotating group:
 O7W(H7W), O5W(H5W), O16W(H16W), O9W(H9W), O10W(H10W), O6W(H6WA,H6WB),
 O8W(H8WA,H8WB), O2W(H2WA,H2WB), O12W(H12C,H12D), O11W(H11A,H11B), O1W(H1WA,
 H1WB), O17W(H17D,H17E), O13W(H13F,H13G), O4W(H4W), O15W(H15E,H15F), O3W(H3WA,
 H3WB), O14W(H14W)
4.c Rotating group:
 O29(H29A,H29B), O60(H60A,H60B), O28(H28A,H28B), O58(H58A,H58B)
4.d Secondary CH2 refined with riding coordinates:
 C8(H8A,H8B), C10(H10A,H10B), C44(H44A,H44B), C2(H2A,H2B), C24(H24A,H24B),
 C61(H61A,H61B), C59(H59C,H59D), C13(H13A,H13B), C20(H20A,H20B), C51(H51A,H51B),
  C22(H22A,H22B), C3(H3A,H3B), C23(H23A,H23B), C18(H18A,H18B), C47(H47A,H47B),
 C5(H5A,H5B), C41(H41A,H41B), C45(H45A,H45B), C26(H26A,H26B), C6(H6A,H6B),
 C16(H16A,H16B), C57(H57A,H57B), C30(H30C,H30D), C39(H39A,H39B), C43(H43A,H43B),
  C14(H14A,H14B), C55(H55A,H55B), C34(H34A,H34B), C12(H12A,H12B), C54(H54A,
 H54B), C53(H53A,H53B), C28(H28C,H28D), C49(H49A,H49B), C33(H33A,H33B),
 C35(H35A,H35B), C37(H37A,H37B)
;
_smtbx_masks_void_probe_radius 1.2
_smtbx_masks_void_truncation_radius 1.2
_olex2_submission_special_instructions 'No special instructions were received'

loop_
_space_group_symop_operation_xyz
'x, y, z'
'-x, -y, -z'

loop_
_atom_site_label
_atom_site_type_symbol
_atom_site_fract_x
_atom_site_fract_y
_atom_site_fract_z
_atom_site_U_iso_or_equiv
_atom_site_adp_type
_atom_site_occupancy
_atom_site_site_symmetry_order
_atom_site_calc_flag
_atom_site_refinement_flags_posn
_atom_site_refinement_flags_adp
_atom_site_refinement_flags_occupancy
_atom_site_disorder_assembly
_atom_site_disorder_group
La1 La 0.81349(2) 0.73733(2) 0.06783(2) 0.01114(6) Uani 1 1 d . . . . .
La3 La 0.49971(2) 0.78820(2) 0.12239(2) 0.01427(7) Uani 1 1 d . . . . .
La4 La 0.25292(2) 0.48737(2) 0.33250(2) 0.01389(7) Uani 1 1 d . . . . .
La2 La 0.80856(2) 1.00369(2) 0.16155(2) 0.01449(7) Uani 1 1 d . . . . .
La5 La 0.41594(2) 0.75883(2) 0.41943(2) 0.01331(7) Uani 1 1 d . . . . .
La6 La 0.04744(2) 0.69634(2) 0.36724(2) 0.01572(7) Uani 1 1 d . . . . .
O21 O 0.6258(3) 0.7621(2) 0.06519(13) 0.0171(8) Uani 1 1 d . . . . .
O31 O 0.3535(2) 0.6254(2) 0.36678(12) 0.0145(7) Uani 1 1 d . . . . .
O22 O 0.6272(3) 0.9161(2) 0.12133(13) 0.0167(8) Uani 1 1 d . . . . .
O1 O 0.8351(2) 0.8678(2) 0.12311(12) 0.0144(7) Uani 1 1 d . . . . .
O51 O 0.2173(3) 0.7272(2) 0.42200(13) 0.0186(8) Uani 1 1 d . . . . .
O20 O 0.7047(3) 0.8108(2) 0.00567(13) 0.0183(8) Uani 1 1 d . . . . .
O52 O 0.1211(3) 0.5696(2) 0.37155(13) 0.0180(8) Uani 1 1 d . . . . .
O53 O 0.2038(3) 0.5009(2) 0.42181(13) 0.0221(9) Uani 1 1 d . . . . .
O32 O 0.2812(3) 0.6111(2) 0.28847(13) 0.0194(8) Uani 1 1 d . . . . .
O4 O 0.9309(3) 0.8398(2) 0.03174(13) 0.0159(8) Uani 1 1 d . . . . .
O2 O 0.8125(3) 0.7590(2) 0.16131(13) 0.0186(8) Uani 1 1 d . . . . .
O10 O 0.7054(3) 0.6222(2) 0.09961(13) 0.0183(8) Uani 1 1 d . . . . .
O33 O 0.3582(3) 0.7310(2) 0.32624(13) 0.0197(8) Uani 1 1 d . . . . .
O29 O 0.5694(3) 0.8500(2) 0.21132(13) 0.0214(8) Uani 1 1 d . . . . .
H29A H 0.614849 0.894298 0.211342 0.032 Uiso 1 1 d R U . . .
H29B H 0.604908 0.817911 0.227458 0.032 Uiso 1 1 d R U . . .
O44 O 0.5652(3) 0.7457(2) 0.37279(13) 0.0188(8) Uani 1 1 d . . . . .
O42 O 0.5110(3) 0.6596(2) 0.45946(13) 0.0196(8) Uani 1 1 d . . . . .
O3 O 0.8191(3) 0.8788(2) 0.20342(13) 0.0208(8) Uani 1 1 d . . . . .
O23 O 0.7090(3) 0.9937(2) 0.07361(13) 0.0215(9) Uani 1 1 d . . . . .
O14 O 0.9877(3) 1.0121(2) 0.20336(13) 0.0232(9) Uani 1 1 d . . . . .
O40 O 0.1103(3) 0.4930(2) 0.26552(14) 0.0223(9) Uani 1 1 d . . . . .
O26 O 0.4049(3) 0.8971(2) 0.13312(14) 0.0207(8) Uani 1 1 d . . . . .
O12 O 0.9270(3) 1.0336(2) 0.09951(13) 0.0192(8) Uani 1 1 d . . . . .
O48 O 0.3372(3) 0.8686(2) 0.38399(14) 0.0198(8) Uani 1 1 d . . . . .
O18 O 0.7009(3) 0.9904(2) 0.22986(14) 0.0240(9) Uani 1 1 d . . . . .
O30 O 0.5850(3) 0.6825(2) 0.15625(13) 0.0224(9) Uani 1 1 d D . . . .
H30A H 0.631(3) 0.660(3) 0.1359(18) 0.027 Uiso 1 1 d D U . . .
H30B H 0.585(4) 0.672(3) 0.1914(9) 0.027 Uiso 1 1 d D U . . .
O50 O 0.3121(3) 0.6909(2) 0.48439(14) 0.0262(9) Uani 1 1 d . . . . .
O5 O 1.0784(3) 0.8750(2) 0.00762(15) 0.0240(9) Uani 1 1 d . . . . .
O36 O 0.4067(3) 0.4873(2) 0.28933(14) 0.0220(9) Uani 1 1 d . . . . .
O8 O 0.7158(3) 0.6444(2) -0.00644(13) 0.0216(9) Uani 1 1 d . . . . .
O59 O 0.1586(3) 0.7982(3) 0.33120(17) 0.0318(11) Uani 1 1 d . . . . .
H59A H 0.211(5) 0.823(4) 0.344(3) 0.038 Uiso 1 1 d . U . . .
H59B H 0.154(5) 0.816(4) 0.306(3) 0.038 Uiso 1 1 d . U . . .
O60 O 0.0412(3) 0.6310(2) 0.27882(14) 0.0239(9) Uani 1 1 d . . . . .
H60A H 0.091344 0.596003 0.275063 0.036 Uiso 1 1 d R U . . .
H60B H 0.059859 0.668875 0.254513 0.036 Uiso 1 1 d R U . . .
O34 O 0.3961(3) 0.4628(2) 0.39464(13) 0.0193(8) Uani 1 1 d . . . . .
O56 O -0.0981(3) 0.5877(2) 0.36079(15) 0.0258(9) Uani 1 1 d . . . . .
O6 O 0.9907(3) 0.7476(2) 0.11561(13) 0.0189(8) Uani 1 1 d . . . . .
O38 O 0.1062(3) 0.3793(2) 0.34036(15) 0.0280(9) Uani 1 1 d . . . . .
O46 O 0.3950(3) 0.8590(2) 0.49021(14) 0.0238(9) Uani 1 1 d . . . . .
O24 O 0.4254(3) 0.6584(2) 0.07151(14) 0.0253(9) Uani 1 1 d . . . . .
O16 O 0.6945(3) 1.1062(2) 0.15644(15) 0.0254(9) Uani 1 1 d . . . . .
O45 O 0.6082(3) 0.7770(2) 0.30012(14) 0.0249(9) Uani 1 1 d . . . . .
N7 N 0.2374(3) 0.3961(3) 0.24190(17) 0.0197(10) Uani 1 1 d . . . . .
O7 O 1.0563(3) 0.7091(2) 0.18708(15) 0.0280(9) Uani 1 1 d . . . . .
O28 O 0.3859(3) 0.7352(2) 0.18134(14) 0.0251(9) Uani 1 1 d . . . . .
H28A H 0.316521 0.702079 0.165299 0.038 Uiso 1 1 d R U . . .
H28B H 0.359269 0.776985 0.203853 0.038 Uiso 1 1 d R U . . .
O54 O 0.0546(3) 0.8272(2) 0.41496(17) 0.0333(10) Uani 1 1 d . . . . .
N9 N 0.5381(3) 0.8936(3) 0.40194(16) 0.0166(9) Uani 1 1 d . . . . .
N10 N 0.5736(3) 0.8164(3) 0.49269(16) 0.0187(10) Uani 1 1 d . . . . .
N2 N 0.8889(3) 0.6008(2) 0.08081(16) 0.0168(9) Uani 1 1 d . . . . .
O11 O 0.6561(3) 0.4939(2) 0.10564(16) 0.0294(10) Uani 1 1 d . . . . .
N12 N 0.0539(3) 0.6364(3) 0.45803(16) 0.0178(10) Uani 1 1 d . . . . .
O15 O 1.0745(3) 0.9872(3) 0.27240(15) 0.0319(10) Uani 1 1 d . . . . .
O27 O 0.2682(3) 0.9487(2) 0.13528(17) 0.0322(10) Uani 1 1 d . . . . .
O58 O -0.0769(3) 0.7452(2) 0.30811(15) 0.0295(10) Uani 1 1 d . . . . .
H58A H -0.105766 0.794677 0.313140 0.044 Uiso 1 1 d R U . . .
H58B H -0.108883 0.719913 0.273922 0.044 Uiso 1 1 d DR U . . .
O25 O 0.3017(3) 0.5549(2) 0.05461(17) 0.0333(10) Uani 1 1 d . . . . .
O37 O 0.4649(3) 0.5138(3) 0.21950(15) 0.0416(12) Uani 1 1 d . . . . .
N1 N 0.9108(3) 0.6870(2) -0.00739(15) 0.0156(9) Uani 1 1 d . . . . .
O49 O 0.3332(3) 0.9962(2) 0.37869(17) 0.0337(10) Uani 1 1 d . . . . .
O13 O 1.0787(3) 1.0933(2) 0.09043(14) 0.0284(10) Uani 1 1 d . . . . .
O43 O 0.6492(3) 0.6276(2) 0.49708(18) 0.0378(12) Uani 1 1 d . . . . .
O17 O 0.6498(3) 1.2023(2) 0.11376(17) 0.0347(11) Uani 1 1 d . . . . .
N5 N 0.4834(3) 0.8577(3) 0.03516(16) 0.0194(10) Uani 1 1 d . . . . .
N8 N 0.2833(4) 0.3343(3) 0.33765(18) 0.0223(10) Uani 1 1 d . . . . .
O57 O -0.2569(3) 0.5374(2) 0.36041(18) 0.0357(11) Uani 1 1 d . . . . .
N3 N 0.8893(3) 1.1600(3) 0.15584(17) 0.0210(10) Uani 1 1 d . . . . .
N6 N 0.3058(3) 0.7649(3) 0.07162(16) 0.0173(10) Uani 1 1 d . . . . .
O47 O 0.3925(3) 0.8553(3) 0.57159(15) 0.0375(11) Uani 1 1 d . . . . .
O9 O 0.6752(3) 0.6477(3) -0.08856(15) 0.0396(12) Uani 1 1 d . . . . .
C27 C 0.6284(4) 0.7947(3) 0.02442(19) 0.0170(11) Uani 1 1 d . . . . .
C32 C 0.3300(4) 0.6566(3) 0.32586(19) 0.0148(11) Uani 1 1 d . . . . .
C1 C 0.8232(4) 0.8346(3) 0.16405(19) 0.0153(11) Uani 1 1 d . . . . .
N4 N 0.8737(3) 1.0966(3) 0.25217(16) 0.0206(10) Uani 1 1 d . . . . .
O19 O 0.6306(4) 1.0455(3) 0.28938(18) 0.0449(13) Uani 1 1 d . . . . .
C9 C 1.0048(4) 0.8255(3) 0.01203(18) 0.0140(10) Uani 1 1 d . . . . .
C62 C 0.2301(4) 0.7013(3) 0.46391(19) 0.0191(12) Uani 1 1 d . . . . .
N11 N -0.1085(3) 0.7224(3) 0.42016(18) 0.0270(11) Uani 1 1 d . . . . .
O35 O 0.5269(3) 0.4037(3) 0.40896(17) 0.0405(12) Uani 1 1 d . . . . .
C8 C 1.0069(4) 0.7404(3) -0.00591(19) 0.0158(11) Uani 1 1 d . . . . .
H8A H 1.025948 0.738055 -0.039666 0.019 Uiso 1 1 calc R U . . .
H8B H 1.058267 0.721532 0.016345 0.019 Uiso 1 1 calc R U . . .
C10 C 0.8074(4) 0.5318(3) 0.0743(2) 0.0169(11) Uani 1 1 d . . . . .
H10A H 0.830751 0.488411 0.091275 0.020 Uiso 1 1 calc R U . . .
H10B H 0.789026 0.512937 0.038449 0.020 Uiso 1 1 calc R U . . .
C11 C 0.7165(4) 0.5510(3) 0.09506(19) 0.0173(11) Uani 1 1 d . . . . .
C46 C 0.5974(4) 0.6764(3) 0.48318(19) 0.0187(12) Uani 1 1 d . . . . .
O55 O -0.0160(3) 0.9331(3) 0.4259(2) 0.0463(13) Uani 1 1 d . . . . .
C44 C 0.6348(4) 0.9107(3) 0.43566(19) 0.0170(11) Uani 1 1 d . . . . .
H44A H 0.667120 0.966149 0.434402 0.020 Uiso 1 1 calc R U . . .
H44B H 0.678845 0.875628 0.424068 0.020 Uiso 1 1 calc R U . . .
C2 C 0.9250(4) 0.6036(3) -0.0056(2) 0.0212(12) Uani 1 1 d . . . . .
H2A H 0.974112 0.592483 -0.027405 0.025 Uiso 1 1 calc R U . . .
H2B H 0.861463 0.567438 -0.018426 0.025 Uiso 1 1 calc R U . . .
C25 C 0.6327(4) 0.9497(3) 0.0817(2) 0.0187(11) Uani 1 1 d . . . . .
C60 C 0.1381(4) 0.5414(3) 0.4130(2) 0.0177(11) Uani 1 1 d . . . . .
C24 C 0.5402(4) 0.9389(3) 0.0434(2) 0.0259(14) Uani 1 1 d . . . . .
H24A H 0.496836 0.975118 0.054455 0.031 Uiso 1 1 calc R U . . .
H24B H 0.559609 0.954319 0.011486 0.031 Uiso 1 1 calc R U . . .
C61 C 0.1411(4) 0.6860(4) 0.4907(2) 0.0264(14) Uani 1 1 d . . . . .
H61A H 0.158074 0.658945 0.520304 0.032 Uiso 1 1 calc R U . . .
H61B H 0.123554 0.737166 0.502218 0.032 Uiso 1 1 calc R U . . .
C59 C 0.0710(4) 0.5538(3) 0.4513(2) 0.0206(12) Uani 1 1 d . . . . .
H59C H 0.006433 0.517738 0.441049 0.025 Uiso 1 1 calc R U . . .
H59D H 0.100884 0.539706 0.483575 0.025 Uiso 1 1 calc R U . . .
C42 C 0.3974(4) 0.4862(3) 0.2428(2) 0.0235(13) Uani 1 1 d . . . . .
C13 C 0.9378(5) 1.1731(3) 0.2470(2) 0.0255(13) Uani 1 1 d . . . . .
H13A H 1.005059 1.163861 0.242821 0.031 Uiso 1 1 calc R U . . .
H13B H 0.943500 1.209599 0.277778 0.031 Uiso 1 1 calc R U . . .
C20 C 0.7886(4) 1.1097(4) 0.2773(2) 0.0265(13) Uani 1 1 d . . . . .
H20A H 0.767940 1.159241 0.267788 0.032 Uiso 1 1 calc R U . . .
H20B H 0.810061 1.116899 0.313722 0.032 Uiso 1 1 calc R U . . .
C51 C 0.5549(4) 0.8752(3) 0.35031(19) 0.0174(11) Uani 1 1 d . . . . .
H51A H 0.610525 0.914708 0.343166 0.021 Uiso 1 1 calc R U . . .
H51B H 0.494920 0.879478 0.327360 0.021 Uiso 1 1 calc R U . . .
C22 C 0.3783(4) 0.8581(4) 0.0145(2) 0.0232(13) Uani 1 1 d . . . . .
H22A H 0.374385 0.867257 -0.020984 0.028 Uiso 1 1 calc R U . . .
H22B H 0.355287 0.902325 0.032440 0.028 Uiso 1 1 calc R U . . .
C3 C 0.9606(4) 0.5880(3) 0.0469(2) 0.0233(13) Uani 1 1 d . . . . .
H3A H 0.971633 0.532757 0.046502 0.028 Uiso 1 1 calc R U . . .
H3B H 1.024713 0.623502 0.059313 0.028 Uiso 1 1 calc R U . . .
C23 C 0.3111(4) 0.7817(4) 0.0189(2) 0.0248(13) Uani 1 1 d . . . . .
H23A H 0.243583 0.783331 0.002326 0.030 Uiso 1 1 calc R U . . .
H23B H 0.334840 0.737694 0.001127 0.030 Uiso 1 1 calc R U . . .
C18 C 0.8172(4) 1.1825(3) 0.1176(2) 0.0253(13) Uani 1 1 d . . . . .
H18A H 0.820418 1.154032 0.084960 0.030 Uiso 1 1 calc R U . . .
H18B H 0.834328 1.239982 0.115198 0.030 Uiso 1 1 calc R U . . .
C47 C 0.5267(4) 0.8130(3) 0.5385(2) 0.0237(13) Uani 1 1 d . . . . .
H47A H 0.573501 0.843891 0.566718 0.028 Uiso 1 1 calc R U . . .
H47B H 0.512514 0.757441 0.545898 0.028 Uiso 1 1 calc R U . . .
C5 C 0.8431(4) 0.6939(3) -0.05261(19) 0.0201(12) Uani 1 1 d . . . . .
H5A H 0.864191 0.666717 -0.081761 0.024 Uiso 1 1 calc R U . . .
H5B H 0.847404 0.750470 -0.057637 0.024 Uiso 1 1 calc R U . . .
C17 C 0.9990(4) 1.0919(3) 0.10684(19) 0.0187(12) Uani 1 1 d . . . . .
C7 C 1.0001(4) 0.6962(3) 0.1458(2) 0.0218(12) Uani 1 1 d . . . . .
O39 O 0.0565(4) 0.2851(3) 0.3872(2) 0.0597(16) Uani 1 1 d . . . . .
C41 C 0.2967(4) 0.4480(4) 0.2126(2) 0.0241(13) Uani 1 1 d . . . . .
H41A H 0.260049 0.489934 0.202231 0.029 Uiso 1 1 calc R U . . .
H41B H 0.307188 0.416819 0.182150 0.029 Uiso 1 1 calc R U . . .
C45 C 0.6461(4) 0.7637(3) 0.4938(2) 0.0202(12) Uani 1 1 d . . . . .
H45A H 0.687549 0.772683 0.526909 0.024 Uiso 1 1 calc R U . . .
H45B H 0.690264 0.776872 0.468744 0.024 Uiso 1 1 calc R U . . .
C29 C 0.3125(4) 0.8940(3) 0.1233(2) 0.0226(12) Uani 1 1 d . . . . .
C48 C 0.4313(4) 0.8455(3) 0.5334(2) 0.0232(13) Uani 1 1 d . . . . .
C26 C 0.5301(4) 0.8107(4) -0.0004(2) 0.0241(13) Uani 1 1 d . . . . .
H26A H 0.540926 0.839971 -0.029399 0.029 Uiso 1 1 calc R U . . .
H26B H 0.484971 0.759790 -0.012480 0.029 Uiso 1 1 calc R U . . .
C6 C 0.9376(4) 0.6142(3) 0.1323(2) 0.0189(12) Uani 1 1 d . . . . .
H6A H 0.980311 0.574317 0.138024 0.023 Uiso 1 1 calc R U . . .
H6B H 0.886411 0.606746 0.154586 0.023 Uiso 1 1 calc R U . . .
C31 C 0.3340(4) 0.6264(4) 0.0643(2) 0.0221(12) Uani 1 1 d . . . . .
C58 C -0.1839(4) 0.5921(4) 0.3708(2) 0.0260(13) Uani 1 1 d . . . . .
C16 C 0.9869(4) 1.1653(3) 0.1390(2) 0.0262(13) Uani 1 1 d . . . . .
H16A H 1.038822 1.174926 0.168570 0.031 Uiso 1 1 calc R U . . .
H16B H 0.997688 1.211456 0.119908 0.031 Uiso 1 1 calc R U . . .
C57 C -0.2003(4) 0.6687(3) 0.3973(2) 0.0232(13) Uani 1 1 d . . . . .
H57A H -0.237654 0.696458 0.373210 0.028 Uiso 1 1 calc R U . . .
H57B H -0.241678 0.655862 0.423546 0.028 Uiso 1 1 calc R U . . .
C30 C 0.2601(4) 0.6810(3) 0.0700(2) 0.0218(12) Uani 1 1 d . . . . .
H30C H 0.205174 0.667400 0.041859 0.026 Uiso 1 1 calc R U . . .
H30D H 0.231688 0.672852 0.101072 0.026 Uiso 1 1 calc R U . . .
C15 C 1.0045(4) 1.0132(3) 0.2501(2) 0.0250(13) Uani 1 1 d . . . . .
C4 C 0.7365(4) 0.6582(4) -0.0493(2) 0.0269(14) Uani 1 1 d . . . . .
C50 C 0.3768(4) 0.9407(3) 0.3878(2) 0.0213(12) Uani 1 1 d . . . . .
C52 C 0.5787(4) 0.7926(3) 0.3405(2) 0.0182(11) Uani 1 1 d . . . . .
C39 C 0.1330(4) 0.3779(3) 0.2173(2) 0.0264(13) Uani 1 1 d . . . . .
H39A H 0.100598 0.327076 0.227172 0.032 Uiso 1 1 calc R U . . .
H39B H 0.131924 0.370963 0.180864 0.032 Uiso 1 1 calc R U . . .
C56 C -0.0192(4) 0.8599(4) 0.4199(2) 0.0281(14) Uani 1 1 d . . . . .
C43 C 0.6210(4) 0.8984(3) 0.4890(2) 0.0201(12) Uani 1 1 d . . . . .
H43A H 0.686303 0.910599 0.510441 0.024 Uiso 1 1 calc R U . . .
H43B H 0.579354 0.935210 0.501144 0.024 Uiso 1 1 calc R U . . .
C14 C 0.9331(4) 1.0467(4) 0.2803(2) 0.0246(13) Uani 1 1 d . . . . .
H14A H 0.887752 1.002407 0.290702 0.030 Uiso 1 1 calc R U . . .
H14B H 0.971198 1.078656 0.310685 0.030 Uiso 1 1 calc R U . . .
C55 C -0.1195(4) 0.8070(3) 0.4182(2) 0.0259(13) Uani 1 1 d . . . . .
H55A H -0.151259 0.824387 0.446643 0.031 Uiso 1 1 calc R U . . .
H55B H -0.162969 0.811729 0.387152 0.031 Uiso 1 1 calc R U . . .
C19 C 0.7124(5) 1.1628(3) 0.1301(2) 0.0255(13) Uani 1 1 d . . . . .
C34 C 0.2773(4) 0.3223(3) 0.2461(2) 0.0255(13) Uani 1 1 d . . . . .
H34A H 0.350577 0.334595 0.249543 0.031 Uiso 1 1 calc R U . . .
H34B H 0.252678 0.285706 0.215354 0.031 Uiso 1 1 calc R U . . .
C12 C 0.8960(4) 1.2108(3) 0.2032(2) 0.0244(13) Uani 1 1 d . . . . .
H12A H 0.829172 1.220760 0.207710 0.029 Uiso 1 1 calc R U . . .
H12B H 0.938864 1.262391 0.201653 0.029 Uiso 1 1 calc R U . . .
C54 C -0.0388(4) 0.6387(4) 0.4805(2) 0.0248(13) Uani 1 1 d . . . . .
H54A H -0.089909 0.592631 0.465304 0.030 Uiso 1 1 calc R U . . .
H54B H -0.024882 0.634243 0.516553 0.030 Uiso 1 1 calc R U . . .
C53 C -0.0783(5) 0.7130(4) 0.4732(2) 0.0295(14) Uani 1 1 d . . . . .
H53A H -0.136276 0.713170 0.490941 0.035 Uiso 1 1 calc R U . . .
H53B H -0.026853 0.758900 0.488164 0.035 Uiso 1 1 calc R U . . .
C28 C 0.2483(4) 0.8173(3) 0.0959(2) 0.0242(13) Uani 1 1 d . . . . .
H28C H 0.212702 0.788434 0.119990 0.029 Uiso 1 1 calc R U . . .
H28D H 0.197993 0.831005 0.070471 0.029 Uiso 1 1 calc R U . . .
C49 C 0.4878(4) 0.9622(3) 0.4056(2) 0.0199(12) Uani 1 1 d . . . . .
H49A H 0.517543 1.002392 0.385453 0.024 Uiso 1 1 calc R U . . .
H49B H 0.499049 0.986101 0.440604 0.024 Uiso 1 1 calc R U . . .
C36 C 0.4403(4) 0.4053(3) 0.3891(2) 0.0226(12) Uani 1 1 d . . . . .
C40 C 0.0738(6) 0.4408(5) 0.2299(3) 0.0669(15) Uani 1 1 d . . . . .
C21 C 0.6998(5) 1.0424(4) 0.2648(2) 0.0265(13) Uani 1 1 d . . . . .
C33 C 0.2471(4) 0.2826(3) 0.2901(2) 0.0296(14) Uani 1 1 d . . . . .
H33A H 0.173896 0.268454 0.285984 0.035 Uiso 1 1 calc R U . . .
H33B H 0.274081 0.233064 0.291473 0.035 Uiso 1 1 calc R U . . .
O41 O -0.0099(4) 0.4349(3) 0.2063(2) 0.0669(15) Uani 1 1 d . . . . .
C35 C 0.3902(4) 0.3330(3) 0.3539(2) 0.0292(14) Uani 1 1 d . . . . .
H35A H 0.424479 0.330387 0.324294 0.035 Uiso 1 1 calc R U . . .
H35B H 0.396007 0.284952 0.370591 0.035 Uiso 1 1 calc R U . . .
C38 C 0.1216(5) 0.3250(4) 0.3671(3) 0.0351(16) Uani 1 1 d . . . . .
C37 C 0.2258(5) 0.3080(4) 0.3768(2) 0.0358(16) Uani 1 1 d . . . . .
H37A H 0.259358 0.335627 0.409427 0.043 Uiso 1 1 calc R U . . .
H37B H 0.222841 0.250461 0.378015 0.043 Uiso 1 1 calc R U . . .
N15 N 0.3460(4) 1.0648(3) 0.07858(18) 0.0306(12) Uani 1 1 d . . . . .
H15A H 0.327658 1.047421 0.045698 0.037 Uiso 1 1 d R U . . .
H15B H 0.322248 1.109901 0.085738 0.037 Uiso 1 1 d R U . . .
H15C H 0.413318 1.074921 0.085738 0.037 Uiso 1 1 d R U . . .
H15D H 0.320208 1.026181 0.097478 0.037 Uiso 1 1 d R U . . .
N19 N -0.0438(5) 0.3828(3) 0.1064(2) 0.0479(17) Uani 1 1 d . . . . .
H19A H -0.043174 0.424944 0.088507 0.057 Uiso 1 1 d R U . . .
H19B H 0.004496 0.355844 0.098797 0.057 Uiso 1 1 d R U . . .
H19C H -0.103944 0.350124 0.098797 0.057 Uiso 1 1 d R U . . .
H19D H -0.032314 0.400454 0.140167 0.057 Uiso 1 1 d R U . . .
N18 N 0.0910(5) 0.1465(3) 0.4260(2) 0.0439(15) Uani 1 1 d . . . . .
H18C H 0.089181 0.108348 0.400469 0.053 Uiso 1 1 d R U . . .
H18D H 0.151741 0.155818 0.444979 0.053 Uiso 1 1 d R U . . .
H18E H 0.078871 0.192768 0.413229 0.053 Uiso 1 1 d R U . . .
N13 N 1.2271(4) 1.1497(3) 0.1672(2) 0.0440(16) Uani 1 1 d . . . . .
H13C H 1.283766 1.167825 0.154914 0.053 Uiso 1 1 d R U . . .
H13D H 1.237086 1.110055 0.186114 0.053 Uiso 1 1 d R U . . .
H13E H 1.176316 1.130545 0.140954 0.053 Uiso 1 1 d R U . . .
N17 N 0.1471(5) 0.5055(4) 0.1154(2) 0.0556(18) Uani 1 1 d . . . . .
H17A H 0.166205 0.469068 0.134946 0.067 Uiso 1 1 d R U . . .
H17B H 0.137955 0.548408 0.134946 0.067 Uiso 1 1 d R U . . .
H17C H 0.195845 0.521038 0.095966 0.067 Uiso 1 1 d R U . . .
N14 N 0.5673(5) 1.1797(4) 0.3276(3) 0.074(2) Uani 1 1 d . . . . .
H14C H 0.619788 1.212412 0.346632 0.088 Uiso 1 1 d R U . . .
H14D H 0.587858 1.134732 0.314432 0.088 Uiso 1 1 d R U . . .
N21 N -0.0855(6) 1.0660(4) 0.4545(3) 0.071(2) Uani 1 1 d . . . . .
H21A H -0.134869 1.053006 0.473024 0.086 Uiso 1 1 d R U . . .
H21B H -0.035639 1.102056 0.473024 0.086 Uiso 1 1 d R U . . .
H21C H -0.061359 1.020806 0.444774 0.086 Uiso 1 1 d R U . . .
N16 N 0.6172(8) 0.7757(4) -0.1268(2) 0.097(3) Uani 1 1 d . . . . .
H16C H 0.559353 0.783243 -0.116271 0.116 Uiso 1 1 d R U . . .
H16D H 0.636953 0.731823 -0.113891 0.116 Uiso 1 1 d R U . . .
N22 N 0.2083(5) 0.8528(6) 0.5934(3) 0.107(4) Uani 1 1 d . . . . .
H22C H 0.164327 0.846134 0.564840 0.128 Uiso 1 1 d R U . . .
H22D H 0.192987 0.811744 0.611511 0.128 Uiso 1 1 d R U . . .
H22E H 0.205087 0.899004 0.611511 0.128 Uiso 1 1 d R U . . .
H22F H 0.272077 0.854574 0.585700 0.128 Uiso 1 1 d R U . . .
N20 N -0.0801(5) 0.4338(4) 0.3187(3) 0.073(2) Uani 1 1 d . . . . .
H20C H -0.090791 0.431624 0.284911 0.088 Uiso 1 1 d R U . . .
H20D H -0.018071 0.424634 0.328711 0.088 Uiso 1 1 d R U . . .
H20E H -0.125711 0.396434 0.328711 0.088 Uiso 1 1 d R U . . .
H20F H -0.085871 0.483664 0.332591 0.088 Uiso 1 1 d R U . . .
O7W O 0.2208(3) 0.6306(2) 0.19385(13) 0.0231(9) Uani 1 1 d G . . . .
H7W H 0.234132 0.626179 0.225381 0.028 Uiso 1 1 d G U . . .
O5W O 0.3403(3) 0.8290(2) 0.25608(14) 0.0231(9) Uani 1 1 d G . . . .
H5W H 0.280554 0.839356 0.254677 0.035 Uiso 1 1 d G U . . .
O16W O 0.6155(3) 0.6352(2) 0.25182(14) 0.0259(9) Uani 1 1 d G . . . .
H16W H 0.609590 0.676794 0.270940 0.039 Uiso 1 1 d G U . . .
O9W O -0.1942(3) 0.8541(3) 0.29636(15) 0.0276(9) Uani 1 1 d G . . . .
H9W H -0.254175 0.827963 0.295331 0.041 Uiso 1 1 d G U . . .
O10W O -0.1911(3) 0.6556(3) 0.22964(14) 0.0281(9) Uani 1 1 d G . . . .
H10W H -0.251253 0.651435 0.236554 0.042 Uiso 1 1 d DG U . . .
O6W O 0.4605(4) 0.4957(3) 0.11432(19) 0.0468(13) Uani 1 1 d G . . . .
H6WA H 0.452854 0.505059 0.145271 0.070 Uiso 1 1 d G U . . .
H6WB H 0.427395 0.448046 0.105138 0.070 Uiso 1 1 d G U . . .
O8W O 0.1428(3) 0.8510(3) 0.23718(16) 0.0306(10) Uani 1 1 d G . . . .
H8WA H 0.106717 0.887527 0.239111 0.046 Uiso 1 1 d G U . . .
H8WB H 0.102575 0.809940 0.220875 0.046 Uiso 1 1 d G U . . .
O2W O 0.0606(3) 0.9183(3) 0.12794(16) 0.0369(11) Uani 1 1 d G . . . .
H2WA H 0.047994 0.942929 0.154886 0.055 Uiso 1 1 d G U . . .
H2WB H 0.028385 0.933704 0.102096 0.055 Uiso 1 1 d G U . . .
O12W O -0.2180(3) 1.0788(3) 0.52200(17) 0.0371(11) Uani 1 1 d G . . . .
H12C H -0.183277 1.113137 0.545808 0.056 Uiso 1 1 d G U . . .
H12D H -0.266960 1.101202 0.510741 0.056 Uiso 1 1 d G U . . .
O11W O -0.4454(3) 0.5770(3) 0.36318(18) 0.0384(11) Uani 1 1 d G . . . .
H11A H -0.388583 0.561358 0.364379 0.058 Uiso 1 1 d G U . . .
H11B H -0.481198 0.550143 0.336641 0.058 Uiso 1 1 d G U . . .
O1W O 0.1587(4) 1.0345(3) 0.00334(18) 0.0445(12) Uani 1 1 d G . . . .
H1WA H 0.131281 0.986001 0.005638 0.067 Uiso 1 1 d G U . . .
H1WB H 0.193682 1.030722 -0.020755 0.067 Uiso 1 1 d G U . . .
O17W O 0.5192(4) 0.5796(3) -0.00034(18) 0.0482(14) Uani 1 1 d G . . . .
H17D H 0.576953 0.603173 -0.005709 0.072 Uiso 1 1 d G U . . .
H17E H 0.500655 0.606015 0.024251 0.072 Uiso 1 1 d G U . . .
O13W O 0.6215(4) 0.4661(3) 0.50499(19) 0.0484(13) Uani 1 1 d G . . . .
H13F H 0.628911 0.517429 0.506607 0.073 Uiso 1 1 d G U . . .
H13G H 0.595957 0.449595 0.474262 0.073 Uiso 1 1 d G U . . .
O4W O 0.3667(4) 1.1275(3) 0.3309(2) 0.0534(15) Uani 1 1 d G . . . .
H4W H 0.361777 1.085040 0.346125 0.064 Uiso 1 1 d G U . . .
O15W O 0.1357(4) 0.0084(4) 0.3774(2) 0.0574(15) Uani 1 1 d G . . . .
H15E H 0.100865 -0.032788 0.386929 0.086 Uiso 1 1 d G U . . .
H15F H 0.196206 -0.000289 0.381518 0.086 Uiso 1 1 d G U . . .
O3W O 1.2626(4) 1.0544(4) 0.2400(2) 0.0585(15) Uani 1 1 d G . . . .
H3WA H 1.287543 1.070094 0.270880 0.088 Uiso 1 1 d G U . . .
H3WB H 1.203029 1.029391 0.241309 0.088 Uiso 1 1 d G U . . .
O14W O 0.1409(6) 0.7160(7) 0.6239(4) 0.156(4) Uani 1 1 d G . . . .
H14W H 0.076715 0.710724 0.617985 0.234 Uiso 1 1 d G U . . .

loop_
_atom_site_aniso_label
_atom_site_aniso_U_11
_atom_site_aniso_U_22
_atom_site_aniso_U_33
_atom_site_aniso_U_23
_atom_site_aniso_U_13
_atom_site_aniso_U_12
La1 0.00930(14) 0.01011(14) 0.01387(14) 0.00112(12) 0.00253(11) 0.00082(11)
La3 0.00909(14) 0.01813(16) 0.01742(15) 0.00885(13) 0.00277(11) 0.00352(12)
La4 0.01271(15) 0.01208(15) 0.01612(15) 0.00017(12) 0.00160(11) 0.00120(11)
La2 0.01733(16) 0.01130(14) 0.01414(15) 0.00093(12) 0.00292(12) 0.00038(12)
La5 0.01227(15) 0.01266(15) 0.01386(15) 0.00179(12) -0.00036(11) 0.00067(11)
La6 0.01128(15) 0.01828(16) 0.01807(15) 0.00280(13) 0.00209(12) 0.00371(12)
O21 0.0125(18) 0.023(2) 0.0170(19) 0.0070(17) 0.0004(14) 0.0066(15)
O31 0.0129(18) 0.0141(18) 0.0163(18) 0.0047(15) -0.0005(14) 0.0022(14)
O22 0.0128(18) 0.0187(19) 0.0200(19) 0.0110(16) 0.0008(14) 0.0037(15)
O1 0.0134(18) 0.0150(18) 0.0148(18) 0.0033(15) 0.0033(14) 0.0009(15)
O51 0.0137(19) 0.021(2) 0.021(2) 0.0040(17) 0.0027(15) 0.0030(16)
O20 0.0123(18) 0.023(2) 0.0185(19) 0.0059(17) 0.0014(15) -0.0021(16)
O52 0.018(2) 0.0195(19) 0.0158(19) 0.0008(16) 0.0026(15) 0.0028(16)
O53 0.021(2) 0.027(2) 0.022(2) 0.0077(18) 0.0034(16) 0.0115(17)
O32 0.025(2) 0.0180(19) 0.0117(18) 0.0021(16) -0.0029(15) -0.0022(16)
O4 0.0165(19) 0.0118(18) 0.0189(19) 0.0009(15) 0.0033(15) 0.0009(15)
O2 0.021(2) 0.0147(19) 0.0184(19) 0.0018(16) 0.0040(15) -0.0015(16)
O10 0.018(2) 0.0107(18) 0.028(2) 0.0027(16) 0.0098(16) 0.0024(15)
O33 0.023(2) 0.0155(19) 0.0184(19) 0.0063(16) -0.0018(15) -0.0020(16)
O29 0.025(2) 0.018(2) 0.021(2) 0.0058(17) 0.0039(16) 0.0000(17)
O44 0.020(2) 0.0123(18) 0.024(2) 0.0037(17) 0.0028(16) 0.0021(15)
O42 0.017(2) 0.021(2) 0.0195(19) 0.0068(17) -0.0028(15) 0.0012(16)
O3 0.031(2) 0.018(2) 0.0150(19) 0.0010(16) 0.0068(16) 0.0061(17)
O23 0.019(2) 0.022(2) 0.020(2) 0.0085(17) -0.0010(16) -0.0030(16)
O14 0.022(2) 0.028(2) 0.019(2) -0.0026(18) 0.0011(16) 0.0051(17)
O40 0.020(2) 0.0176(19) 0.026(2) -0.0040(17) -0.0035(16) 0.0039(16)
O26 0.0091(18) 0.021(2) 0.033(2) 0.0079(18) 0.0016(16) 0.0043(15)
O12 0.025(2) 0.0138(19) 0.0152(19) 0.0006(16) 0.0016(15) -0.0055(16)
O48 0.018(2) 0.0154(19) 0.025(2) 0.0030(17) -0.0026(16) 0.0032(16)
O18 0.030(2) 0.018(2) 0.026(2) 0.0030(18) 0.0127(17) 0.0028(17)
O30 0.023(2) 0.034(2) 0.017(2) 0.0097(18) 0.0072(16) 0.0166(18)
O50 0.022(2) 0.029(2) 0.026(2) 0.0104(19) -0.0033(17) 0.0006(18)
O5 0.0119(19) 0.018(2) 0.042(2) 0.0110(19) 0.0070(17) -0.0033(16)
O36 0.0151(19) 0.025(2) 0.023(2) -0.0027(18) 0.0015(15) 0.0003(16)
O8 0.019(2) 0.025(2) 0.0165(19) -0.0054(17) 0.0058(15) -0.0065(17)
O59 0.021(2) 0.043(3) 0.028(2) 0.018(2) -0.0027(19) -0.005(2)
O60 0.027(2) 0.025(2) 0.024(2) 0.0087(18) 0.0070(17) 0.0124(18)
O34 0.021(2) 0.0169(19) 0.0192(19) 0.0022(16) 0.0022(15) 0.0028(16)
O56 0.017(2) 0.026(2) 0.036(2) 0.0045(19) 0.0059(17) 0.0045(17)
O6 0.0130(19) 0.0184(19) 0.024(2) 0.0055(17) 0.0013(15) -0.0016(15)
O38 0.024(2) 0.022(2) 0.035(2) 0.000(2) 0.0046(18) -0.0029(18)
O46 0.026(2) 0.021(2) 0.023(2) -0.0002(18) 0.0030(17) 0.0041(17)
O24 0.019(2) 0.028(2) 0.027(2) 0.0041(19) -0.0024(17) 0.0046(17)
O16 0.032(2) 0.0134(19) 0.032(2) 0.0054(18) 0.0073(18) 0.0038(17)
O45 0.031(2) 0.024(2) 0.023(2) 0.0046(18) 0.0153(17) 0.0055(18)
N7 0.019(2) 0.013(2) 0.025(3) -0.005(2) -0.0014(19) 0.0030(19)
O7 0.025(2) 0.028(2) 0.028(2) 0.0047(19) -0.0064(18) 0.0047(18)
O28 0.024(2) 0.025(2) 0.028(2) 0.0042(18) 0.0125(17) 0.0011(17)
O54 0.017(2) 0.028(2) 0.052(3) -0.011(2) 0.0080(19) 0.0046(18)
N9 0.013(2) 0.015(2) 0.021(2) 0.0024(19) 0.0029(18) 0.0007(18)
N10 0.022(2) 0.014(2) 0.019(2) 0.001(2) 0.0000(19) 0.0027(19)
N2 0.013(2) 0.013(2) 0.026(2) 0.005(2) 0.0071(18) 0.0030(18)
O11 0.023(2) 0.016(2) 0.051(3) 0.009(2) 0.0171(19) -0.0021(17)
N12 0.016(2) 0.019(2) 0.022(2) 0.003(2) 0.0089(18) 0.0067(19)
O15 0.033(3) 0.041(3) 0.023(2) 0.004(2) -0.0036(18) 0.013(2)
O27 0.012(2) 0.025(2) 0.060(3) 0.009(2) 0.0051(19) 0.0048(17)
O58 0.024(2) 0.035(2) 0.030(2) 0.001(2) -0.0033(18) 0.0172(19)
O25 0.028(2) 0.022(2) 0.048(3) 0.000(2) 0.001(2) 0.0036(19)
O37 0.035(3) 0.056(3) 0.025(2) -0.009(2) 0.011(2) -0.016(2)
N1 0.014(2) 0.014(2) 0.019(2) -0.0007(19) 0.0073(18) -0.0007(18)
O49 0.028(2) 0.023(2) 0.054(3) 0.013(2) 0.005(2) 0.0125(19)
O13 0.025(2) 0.033(2) 0.023(2) -0.0059(19) 0.0082(17) -0.0071(19)
O43 0.029(3) 0.022(2) 0.059(3) 0.013(2) -0.012(2) 0.0057(19)
O17 0.040(3) 0.021(2) 0.047(3) 0.010(2) 0.010(2) 0.012(2)
N5 0.011(2) 0.025(3) 0.022(2) 0.013(2) 0.0003(18) 0.0016(19)
N8 0.027(3) 0.009(2) 0.030(3) 0.001(2) -0.002(2) 0.0042(19)
O57 0.015(2) 0.025(2) 0.064(3) -0.005(2) 0.008(2) -0.0021(18)
N3 0.024(3) 0.015(2) 0.023(2) 0.001(2) 0.008(2) -0.003(2)
N6 0.010(2) 0.017(2) 0.024(2) 0.008(2) 0.0016(18) 0.0009(18)
O47 0.039(3) 0.048(3) 0.025(2) -0.002(2) 0.015(2) 0.002(2)
O9 0.028(2) 0.056(3) 0.024(2) -0.011(2) 0.0005(19) -0.013(2)
C27 0.013(3) 0.020(3) 0.015(3) 0.001(2) 0.000(2) -0.002(2)
C32 0.012(3) 0.016(3) 0.016(3) 0.002(2) 0.000(2) 0.002(2)
C1 0.011(3) 0.016(3) 0.018(3) 0.001(2) 0.001(2) 0.001(2)
N4 0.028(3) 0.020(2) 0.013(2) 0.001(2) 0.0037(19) 0.004(2)
O19 0.051(3) 0.030(3) 0.060(3) -0.003(2) 0.040(3) 0.007(2)
C9 0.009(2) 0.017(3) 0.016(3) 0.002(2) -0.0006(19) 0.002(2)
C62 0.019(3) 0.025(3) 0.012(3) 0.003(2) -0.003(2) 0.004(2)
N11 0.015(2) 0.037(3) 0.029(3) -0.001(2) 0.002(2) 0.005(2)
O35 0.031(3) 0.041(3) 0.046(3) -0.011(2) -0.015(2) 0.018(2)
C8 0.012(3) 0.018(3) 0.018(3) 0.001(2) 0.007(2) 0.001(2)
C10 0.020(3) 0.011(3) 0.019(3) 0.002(2) 0.003(2) -0.001(2)
C11 0.016(3) 0.016(3) 0.017(3) -0.001(2) 0.001(2) -0.003(2)
C46 0.016(3) 0.022(3) 0.019(3) 0.010(2) 0.003(2) 0.002(2)
O55 0.038(3) 0.022(2) 0.082(4) 0.005(3) 0.022(3) 0.007(2)
C44 0.012(3) 0.013(3) 0.022(3) 0.003(2) -0.003(2) -0.006(2)
C2 0.024(3) 0.009(2) 0.035(3) 0.001(2) 0.016(2) 0.007(2)
C25 0.017(3) 0.017(3) 0.024(3) 0.005(2) 0.004(2) 0.008(2)
C60 0.015(3) 0.014(3) 0.021(3) 0.002(2) 0.001(2) -0.004(2)
C24 0.016(3) 0.026(3) 0.035(3) 0.019(3) -0.003(2) -0.001(2)
C61 0.030(3) 0.029(3) 0.017(3) -0.001(3) 0.006(2) -0.006(3)
C59 0.018(3) 0.022(3) 0.024(3) 0.011(3) 0.005(2) 0.006(2)
C42 0.027(3) 0.023(3) 0.018(3) -0.005(2) 0.006(2) -0.001(2)
C13 0.032(3) 0.019(3) 0.020(3) -0.006(2) -0.002(2) -0.005(3)
C20 0.033(3) 0.026(3) 0.021(3) -0.004(3) 0.009(3) 0.007(3)
C51 0.020(3) 0.012(3) 0.020(3) 0.008(2) 0.004(2) 0.001(2)
C22 0.006(2) 0.036(3) 0.030(3) 0.019(3) 0.001(2) 0.004(2)
C3 0.024(3) 0.014(3) 0.036(3) 0.002(3) 0.014(3) 0.007(2)
C23 0.012(3) 0.035(3) 0.028(3) 0.013(3) -0.002(2) 0.004(2)
C18 0.039(4) 0.014(3) 0.021(3) 0.004(2) 0.004(3) -0.002(3)
C47 0.024(3) 0.025(3) 0.019(3) 0.001(3) 0.000(2) -0.001(2)
C5 0.017(3) 0.022(3) 0.017(3) -0.004(2) 0.001(2) -0.005(2)
C17 0.026(3) 0.016(3) 0.012(3) 0.006(2) 0.001(2) -0.004(2)
C7 0.016(3) 0.021(3) 0.032(3) 0.005(3) 0.007(2) 0.009(2)
O39 0.051(3) 0.052(3) 0.081(4) 0.030(3) 0.029(3) -0.003(3)
C41 0.024(3) 0.030(3) 0.015(3) -0.007(3) 0.000(2) 0.003(3)
C45 0.017(3) 0.022(3) 0.021(3) 0.008(2) -0.001(2) 0.003(2)
C29 0.019(3) 0.025(3) 0.028(3) 0.011(3) 0.007(2) 0.008(2)
C48 0.029(3) 0.017(3) 0.020(3) -0.002(2) 0.004(2) -0.004(2)
C26 0.016(3) 0.041(4) 0.018(3) 0.011(3) 0.002(2) 0.007(3)
C6 0.016(3) 0.015(3) 0.027(3) 0.006(2) 0.001(2) 0.006(2)
C31 0.015(3) 0.031(3) 0.021(3) 0.007(3) 0.002(2) 0.004(2)
C58 0.013(3) 0.027(3) 0.038(4) 0.010(3) 0.004(2) 0.000(2)
C16 0.030(3) 0.019(3) 0.026(3) 0.000(3) 0.011(3) -0.009(3)
C57 0.009(3) 0.029(3) 0.032(3) 0.002(3) 0.005(2) 0.004(2)
C30 0.012(3) 0.027(3) 0.024(3) 0.008(3) -0.002(2) -0.001(2)
C15 0.028(3) 0.021(3) 0.022(3) -0.002(3) 0.003(2) -0.004(3)
C4 0.021(3) 0.029(3) 0.024(3) -0.012(3) 0.005(2) -0.006(3)
C50 0.025(3) 0.022(3) 0.019(3) 0.004(2) 0.005(2) 0.008(2)
C52 0.018(3) 0.015(3) 0.020(3) -0.001(2) -0.001(2) 0.003(2)
C39 0.017(3) 0.023(3) 0.033(3) -0.011(3) -0.005(2) 0.001(2)
C56 0.023(3) 0.026(3) 0.033(3) 0.000(3) 0.006(3) 0.001(3)
C43 0.019(3) 0.015(3) 0.022(3) -0.004(2) -0.003(2) -0.001(2)
C14 0.027(3) 0.030(3) 0.015(3) -0.004(3) 0.001(2) 0.004(3)
C55 0.017(3) 0.028(3) 0.036(3) 0.004(3) 0.007(2) 0.011(2)
C19 0.036(4) 0.012(3) 0.026(3) -0.002(3) 0.002(3) 0.002(3)
C34 0.025(3) 0.014(3) 0.035(3) -0.007(3) -0.001(3) 0.006(2)
C12 0.030(3) 0.017(3) 0.025(3) 0.000(2) 0.007(2) 0.001(2)
C54 0.025(3) 0.028(3) 0.025(3) 0.006(3) 0.012(2) 0.006(3)
C53 0.028(3) 0.035(4) 0.025(3) -0.005(3) 0.009(3) 0.006(3)
C28 0.009(3) 0.029(3) 0.038(3) 0.009(3) 0.007(2) 0.006(2)
C49 0.022(3) 0.011(3) 0.025(3) 0.003(2) -0.002(2) 0.003(2)
C36 0.020(3) 0.028(3) 0.020(3) 0.008(3) 0.002(2) 0.005(3)
C40 0.031(2) 0.071(3) 0.084(4) -0.051(3) -0.032(2) 0.027(2)
C21 0.037(4) 0.022(3) 0.024(3) 0.005(3) 0.016(3) 0.005(3)
C33 0.023(3) 0.013(3) 0.048(4) -0.003(3) -0.005(3) 0.002(2)
O41 0.031(2) 0.071(3) 0.084(4) -0.051(3) -0.032(2) 0.027(2)
C35 0.028(3) 0.017(3) 0.041(4) 0.005(3) -0.006(3) 0.008(3)
C38 0.037(4) 0.021(3) 0.046(4) 0.009(3) 0.011(3) -0.003(3)
C37 0.046(4) 0.016(3) 0.042(4) 0.012(3) 0.000(3) -0.004(3)
N15 0.025(3) 0.035(3) 0.034(3) 0.019(3) 0.004(2) 0.005(2)
N19 0.089(5) 0.034(3) 0.044(3) 0.024(3) 0.047(3) 0.039(3)
N18 0.067(4) 0.016(3) 0.052(4) 0.002(3) 0.021(3) 0.008(3)
N13 0.043(4) 0.037(3) 0.041(3) 0.002(3) -0.019(3) -0.002(3)
N17 0.052(4) 0.055(4) 0.059(4) 0.008(4) 0.011(3) 0.005(3)
N14 0.057(5) 0.050(4) 0.108(6) -0.033(4) 0.018(4) 0.009(4)
N21 0.106(6) 0.024(3) 0.102(6) 0.011(4) 0.075(5) 0.016(4)
N16 0.187(10) 0.042(4) 0.043(4) 0.014(4) -0.006(5) -0.019(5)
N22 0.047(5) 0.222(12) 0.050(5) -0.020(6) 0.015(4) 0.033(6)
N20 0.048(4) 0.063(5) 0.105(6) -0.008(5) 0.017(4) 0.001(4)
O7W 0.022(2) 0.032(2) 0.0146(19) 0.0050(18) 0.0009(16) 0.0025(18)
O5W 0.017(2) 0.026(2) 0.028(2) 0.0072(18) 0.0062(17) 0.0059(17)
O16W 0.026(2) 0.026(2) 0.027(2) 0.0002(19) 0.0093(18) 0.0067(19)
O9W 0.025(2) 0.036(3) 0.026(2) 0.008(2) 0.0068(18) 0.0123(19)
O10W 0.021(2) 0.039(3) 0.026(2) 0.008(2) 0.0006(17) 0.0087(19)
O6W 0.043(3) 0.055(3) 0.044(3) 0.007(3) 0.011(2) 0.010(3)
O8W 0.024(2) 0.031(2) 0.034(3) 0.003(2) -0.0051(19) 0.0047(19)
O2W 0.033(3) 0.046(3) 0.032(2) 0.005(2) 0.003(2) 0.009(2)
O12W 0.024(2) 0.042(3) 0.043(3) -0.010(2) 0.004(2) 0.010(2)
O11W 0.025(2) 0.039(3) 0.048(3) -0.001(2) 0.001(2) 0.005(2)
O1W 0.053(3) 0.037(3) 0.041(3) 0.006(2) 0.008(2) -0.001(2)
O17W 0.029(3) 0.069(4) 0.037(3) -0.012(3) 0.011(2) -0.013(3)
O13W 0.057(3) 0.039(3) 0.045(3) 0.011(3) -0.004(3) 0.002(3)
O4W 0.063(4) 0.027(3) 0.067(4) 0.018(3) -0.004(3) 0.002(3)
O15W 0.043(3) 0.078(4) 0.056(3) 0.025(3) 0.007(3) 0.016(3)
O3W 0.048(4) 0.064(4) 0.063(4) 0.007(3) 0.012(3) 0.005(3)
O14W 0.090(7) 0.171(9) 0.192(10) -0.071(8) 0.068(7) -0.008(7)

loop_
_atom_type_symbol
_atom_type_description
_atom_type_scat_dispersion_real
_atom_type_scat_dispersion_imag
_atom_type_scat_source
C C 0.0033 0.0016 'International Tables Vol C Tables 4.2.6.8 and 6.1.1.4'
H H 0.0000 0.0000 'International Tables Vol C Tables 4.2.6.8 and 6.1.1.4'
La La -0.2871 2.4523 'International Tables Vol C Tables 4.2.6.8 and 6.1.1.4'
N N 0.0061 0.0033 'International Tables Vol C Tables 4.2.6.8 and 6.1.1.4'
O O 0.0106 0.0060 'International Tables Vol C Tables 4.2.6.8 and 6.1.1.4'

loop_
_geom_angle_atom_site_label_1
_geom_angle_atom_site_label_2
_geom_angle_atom_site_label_3
_geom_angle
_geom_angle_site_symmetry_1
_geom_angle_site_symmetry_3
_geom_angle_publ_flag
O21 La1 N2 129.58(11) . . ?
O21 La1 N1 130.37(12) . . ?
O21 La1 C27 25.17(11) . . ?
O21 La1 C1 77.67(12) . . ?
O1 La1 O21 77.27(11) . . ?
O1 La1 O20 82.56(11) . . ?
O1 La1 O10 113.35(11) . . ?
O1 La1 O8 148.29(12) . . ?
O1 La1 O6 78.25(11) . . ?
O1 La1 N2 131.98(12) . . ?
O1 La1 N1 132.98(11) . . ?
O1 La1 C27 80.70(13) . . ?
O1 La1 C1 26.22(12) . . ?
O20 La1 O21 48.93(10) . . ?
O20 La1 N2 145.41(12) . . ?
O20 La1 N1 91.24(12) . . ?
O20 La1 C27 23.88(12) . . ?
O20 La1 C1 101.90(13) . . ?
O4 La1 O21 115.97(11) . . ?
O4 La1 O1 72.50(11) . . ?
O4 La1 O20 71.93(11) . . ?
O4 La1 O2 116.29(11) . . ?
O4 La1 O10 173.39(11) . . ?
O4 La1 O8 105.76(11) . . ?
O4 La1 O6 71.60(11) . . ?
O4 La1 N2 112.39(12) . . ?
O4 La1 N1 61.39(12) . . ?
O4 La1 C27 94.16(12) . . ?
O4 La1 C1 95.31(12) . . ?
O2 La1 O21 82.07(11) . . ?
O2 La1 O1 51.67(11) . . ?
O2 La1 O20 120.67(12) . . ?
O2 La1 O10 67.58(11) . . ?
O2 La1 O8 137.69(11) . . ?
O2 La1 O6 69.53(12) . . ?
O2 La1 N2 89.17(12) . . ?
O2 La1 N1 146.60(12) . . ?
O2 La1 C27 103.35(13) . . ?
O2 La1 C1 25.47(12) . . ?
O10 La1 O21 69.27(11) . . ?
O10 La1 O20 111.23(11) . . ?
O10 La1 O6 105.99(11) . . ?
O10 La1 N2 61.59(12) . . ?
O10 La1 N1 112.30(12) . . ?
O10 La1 C27 89.96(13) . . ?
O10 La1 C1 89.74(13) . . ?
O8 La1 O21 75.40(12) . . ?
O8 La1 O20 67.40(12) . . ?
O8 La1 O10 71.06(11) . . ?
O8 La1 O6 132.27(12) . . ?
O8 La1 N2 78.80(13) . . ?
O8 La1 N1 60.52(12) . . ?
O8 La1 C27 67.74(13) . . ?
O8 La1 C1 151.09(13) . . ?
O6 La1 O21 150.27(11) . . ?
O6 La1 O20 142.43(11) . . ?
O6 La1 N2 60.60(12) . . ?
O6 La1 N1 79.13(12) . . ?
O6 La1 C27 157.35(13) . . ?
O6 La1 C1 72.91(13) . . ?
N2 La1 C27 141.98(13) . . ?
N2 La1 C1 111.48(14) . . ?
N1 La1 N2 64.86(13) . . ?
N1 La1 C27 110.04(13) . . ?
N1 La1 C1 148.37(13) . . ?
C1 La1 C27 91.58(14) . . ?
O21 La3 O22 69.88(12) . . ?
O21 La3 O29 116.73(11) . . ?
O21 La3 N5 65.01(12) . . ?
O21 La3 N6 112.66(12) . . ?
O22 La3 N5 64.69(12) . . ?
O22 La3 N6 122.44(11) . . ?
O29 La3 O22 69.76(11) . . ?
O29 La3 N5 129.97(13) . . ?
O29 La3 N6 129.88(13) . . ?
O26 La3 O21 132.77(11) . . ?
O26 La3 O22 75.33(11) . . ?
O26 La3 O29 77.91(12) . . ?
O26 La3 O30 151.30(12) . . ?
O26 La3 O24 122.46(12) . . ?
O26 La3 O28 78.82(12) . . ?
O26 La3 N5 71.74(13) . . ?
O26 La3 N6 62.43(13) . . ?
O30 La3 O21 72.93(11) . . ?
O30 La3 O22 110.29(12) . . ?
O30 La3 O29 78.03(12) . . ?
O30 La3 O24 71.39(13) . . ?
O30 La3 O28 78.47(12) . . ?
O30 La3 N5 136.70(13) . . ?
O30 La3 N6 125.76(13) . . ?
O24 La3 O21 74.52(12) . . ?
O24 La3 O22 141.55(12) . . ?
O24 La3 O29 142.47(12) . . ?
O24 La3 O28 82.62(13) . . ?
O24 La3 N5 87.54(13) . . ?
O24 La3 N6 60.09(13) . . ?
O28 La3 O21 147.78(12) . . ?
O28 La3 O22 135.83(12) . . ?
O28 La3 O29 70.19(12) . . ?
O28 La3 N5 137.13(13) . . ?
O28 La3 N6 72.98(12) . . ?
N5 La3 N6 66.03(12) . . ?
O31 La4 O52 74.22(11) . . ?
O31 La4 O53 79.51(11) . . ?
O31 La4 N7 132.06(12) . . ?
O31 La4 N8 134.91(12) . . ?
O31 La4 C32 26.14(12) . . ?
O31 La4 C60 77.10(12) . . ?
O52 La4 N7 131.00(12) . . ?
O52 La4 N8 131.93(13) . . ?
O52 La4 C32 74.30(12) . . ?
O52 La4 C60 24.84(12) . . ?
O53 La4 O52 48.72(11) . . ?
O53 La4 N7 148.41(13) . . ?
O53 La4 N8 93.54(13) . . ?
O53 La4 C32 98.61(13) . . ?
O53 La4 C60 23.97(12) . . ?
O32 La4 O31 51.29(11) . . ?
O32 La4 O52 80.06(11) . . ?
O32 La4 O53 118.09(12) . . ?
O32 La4 O36 71.23(12) . . ?
O32 La4 O34 117.46(11) . . ?
O32 La4 O38 136.89(12) . . ?
O32 La4 N7 89.24(12) . . ?
O32 La4 N8 146.95(13) . . ?
O32 La4 C32 25.22(12) . . ?
O32 La4 C60 100.68(13) . . ?
O40 La4 O31 112.69(11) . . ?
O40 La4 O52 70.34(11) . . ?
O40 La4 O53 112.39(12) . . ?
O40 La4 O32 67.38(12) . . ?
O40 La4 O36 106.72(12) . . ?
O40 La4 O34 172.28(12) . . ?
O40 La4 O38 70.89(12) . . ?
O40 La4 N7 61.49(13) . . ?
O40 La4 N8 111.11(13) . . ?
O40 La4 C32 88.95(13) . . ?
O40 La4 C60 91.04(13) . . ?
O36 La4 O31 79.53(11) . . ?
O36 La4 O52 149.37(11) . . ?
O36 La4 O53 140.30(12) . . ?
O36 La4 N7 60.40(12) . . ?
O36 La4 N8 78.29(13) . . ?
O36 La4 C32 75.17(13) . . ?
O36 La4 C60 154.78(13) . . ?
O34 La4 O31 74.33(11) . . ?
O34 La4 O52 115.72(11) . . ?
O34 La4 O53 71.33(11) . . ?
O34 La4 O36 70.71(12) . . ?
O34 La4 O38 105.23(12) . . ?
O34 La4 N7 111.65(13) . . ?
O34 La4 N8 61.42(13) . . ?
O34 La4 C32 97.25(13) . . ?
O34 La4 C60 93.78(13) . . ?
O38 La4 O31 146.46(12) . . ?
O38 La4 O52 76.25(12) . . ?
O38 La4 O53 69.12(12) . . ?
O38 La4 O36 132.87(13) . . ?
O38 La4 N7 80.14(13) . . ?
O38 La4 N8 60.92(14) . . ?
O38 La4 C32 148.58(14) . . ?
O38 La4 C60 69.42(13) . . ?
N7 La4 C32 111.75(13) . . ?
N7 La4 C60 144.67(13) . . ?
N8 La4 N7 64.21(13) . . ?
N8 La4 C32 150.47(14) . . ?
N8 La4 C60 112.37(14) . . ?
C32 La4 C60 87.70(14) . . ?
O22 La2 N3 130.68(12) . . ?
O22 La2 C1 72.61(12) . . ?
O22 La2 N4 131.77(12) . . ?
O22 La2 C25 25.11(12) . . ?
O1 La2 O22 71.69(11) . . ?
O1 La2 N3 135.47(12) . . ?
O1 La2 C1 26.30(12) . . ?
O1 La2 N4 135.23(12) . . ?
O1 La2 C25 75.73(13) . . ?
O3 La2 O22 80.91(11) . . ?
O3 La2 O1 51.43(11) . . ?
O3 La2 O23 119.65(12) . . ?
O3 La2 O14 71.59(12) . . ?
O3 La2 O16 137.27(12) . . ?
O3 La2 N3 147.77(13) . . ?
O3 La2 C1 25.32(12) . . ?
O3 La2 N4 90.69(12) . . ?
O3 La2 C25 102.19(13) . . ?
O23 La2 O22 49.28(10) . . ?
O23 La2 O1 78.72(11) . . ?
O23 La2 N3 90.74(12) . . ?
O23 La2 C1 98.56(13) . . ?
O23 La2 N4 146.01(13) . . ?
O23 La2 C25 24.32(12) . . ?
O14 La2 O22 150.39(11) . . ?
O14 La2 O1 82.46(12) . . ?
O14 La2 O23 139.58(12) . . ?
O14 La2 N3 78.22(13) . . ?
O14 La2 C1 77.81(13) . . ?
O14 La2 N4 60.87(13) . . ?
O14 La2 C25 155.53(14) . . ?
O12 La2 O22 114.62(11) . . ?
O12 La2 O1 74.12(11) . . ?
O12 La2 O3 115.81(12) . . ?
O12 La2 O23 70.57(11) . . ?
O12 La2 O14 69.99(12) . . ?
O12 La2 O18 172.70(12) . . ?
O12 La2 O16 106.50(12) . . ?
O12 La2 N3 61.64(12) . . ?
O12 La2 C1 96.89(13) . . ?
O12 La2 N4 111.76(12) . . ?
O12 La2 C25 93.15(13) . . ?
O18 La2 O22 71.72(12) . . ?
O18 La2 O1 112.15(11) . . ?
O18 La2 O3 67.87(12) . . ?
O18 La2 O23 113.70(12) . . ?
O18 La2 O14 106.48(12) . . ?
O18 La2 O16 70.81(12) . . ?
O18 La2 N3 111.70(13) . . ?
O18 La2 C1 88.43(13) . . ?
O18 La2 N4 61.27(13) . . ?
O18 La2 C25 92.11(14) . . ?
O16 La2 O22 76.28(11) . . ?
O16 La2 O1 144.37(12) . . ?
O16 La2 O23 68.61(13) . . ?
O16 La2 O14 132.11(12) . . ?
O16 La2 N3 60.79(13) . . ?
O16 La2 C1 146.79(13) . . ?
O16 La2 N4 78.75(13) . . ?
O16 La2 C25 68.65(14) . . ?
N3 La2 C1 152.26(14) . . ?
N3 La2 N4 64.34(13) . . ?
N3 La2 C25 109.99(14) . . ?
C1 La2 C25 87.15(14) . . ?
N4 La2 C1 114.29(13) . . ?
N4 La2 C25 143.60(14) . . ?
O31 La5 O51 74.84(11) . . ?
O31 La5 O44 78.73(11) . . ?
O31 La5 O42 73.41(11) . . ?
O31 La5 O50 83.21(12) . . ?
O31 La5 N9 131.63(12) . . ?
O31 La5 N10 134.22(12) . . ?
O31 La5 C32 26.15(12) . . ?
O31 La5 C62 79.68(13) . . ?
O51 La5 N9 131.24(12) . . ?
O51 La5 N10 131.52(12) . . ?
O51 La5 C32 74.82(12) . . ?
O51 La5 C62 24.61(12) . . ?
O33 La5 O31 51.31(11) . . ?
O33 La5 O51 82.01(11) . . ?
O33 La5 O44 69.76(12) . . ?
O33 La5 O42 116.57(12) . . ?
O33 La5 O50 121.74(12) . . ?
O33 La5 O46 136.76(12) . . ?
O33 La5 N9 88.36(12) . . ?
O33 La5 N10 145.65(13) . . ?
O33 La5 C32 25.37(12) . . ?
O33 La5 C62 103.42(13) . . ?
O44 La5 O51 149.61(11) . . ?
O44 La5 O50 141.89(12) . . ?
O44 La5 N9 60.79(12) . . ?
O44 La5 N10 78.30(12) . . ?
O44 La5 C32 74.84(13) . . ?
O44 La5 C62 156.39(13) . . ?
O42 La5 O51 114.00(11) . . ?
O42 La5 O44 71.44(11) . . ?
O42 La5 O50 71.34(12) . . ?
O42 La5 N9 113.03(12) . . ?
O42 La5 N10 61.89(12) . . ?
O42 La5 C32 96.76(13) . . ?
O42 La5 C62 93.29(13) . . ?
O48 La5 O31 112.13(11) . . ?
O48 La5 O51 70.75(11) . . ?
O48 La5 O33 67.20(12) . . ?
O48 La5 O44 106.58(12) . . ?
O48 La5 O42 173.88(11) . . ?
O48 La5 O50 111.27(12) . . ?
O48 La5 O46 70.24(12) . . ?
O48 La5 N9 61.54(12) . . ?
O48 La5 N10 112.17(12) . . ?
O48 La5 C32 88.17(13) . . ?
O48 La5 C62 90.34(13) . . ?
O50 La5 O51 48.59(11) . . ?
O50 La5 N9 145.14(13) . . ?
O50 La5 N10 91.26(12) . . ?
O50 La5 C32 101.79(13) . . ?
O50 La5 C62 24.09(12) . . ?
O46 La5 O31 148.90(12) . . ?
O46 La5 O51 77.23(12) . . ?
O46 La5 O44 131.56(12) . . ?
O46 La5 O42 106.50(12) . . ?
O46 La5 O50 68.04(12) . . ?
O46 La5 N9 77.97(13) . . ?
O46 La5 N10 60.81(13) . . ?
O46 La5 C32 149.10(13) . . ?
O46 La5 C62 69.24(14) . . ?
N9 La5 C32 111.55(13) . . ?
N9 La5 C62 142.76(14) . . ?
N10 La5 N9 64.62(13) . . ?
N10 La5 C32 150.09(14) . . ?
N10 La5 C62 110.93(13) . . ?
C32 La5 C62 89.73(14) . . ?
O51 La6 O52 70.26(11) . . ?
O51 La6 N12 64.85(12) . . ?
O51 La6 N11 112.79(13) . . ?
O52 La6 N12 64.96(12) . . ?
O52 La6 N11 121.37(13) . . ?
O59 La6 O51 71.12(13) . . ?
O59 La6 O52 110.34(14) . . ?
O59 La6 O60 78.03(14) . . ?
O59 La6 N12 134.52(14) . . ?
O59 La6 O58 79.51(14) . . ?
O59 La6 N11 126.40(16) . . ?
O60 La6 O51 116.69(12) . . ?
O60 La6 O52 71.08(11) . . ?
O60 La6 N12 132.09(13) . . ?
O60 La6 N11 129.95(13) . . ?
O56 La6 O51 133.37(12) . . ?
O56 La6 O52 75.07(12) . . ?
O56 La6 O59 152.51(14) . . ?
O56 La6 O60 78.59(13) . . ?
O56 La6 O54 121.98(13) . . ?
O56 La6 N12 72.74(13) . . ?
O56 La6 O58 78.91(13) . . ?
O56 La6 N11 62.05(14) . . ?
O54 La6 O51 74.43(13) . . ?
O54 La6 O52 141.27(13) . . ?
O54 La6 O59 71.45(15) . . ?
O54 La6 O60 141.81(14) . . ?
O54 La6 N12 86.08(14) . . ?
O54 La6 O58 82.58(14) . . ?
O54 La6 N11 60.00(14) . . ?
N12 La6 N11 65.38(13) . . ?
O58 La6 O51 147.11(13) . . ?
O58 La6 O52 136.13(12) . . ?
O58 La6 O60 69.56(13) . . ?
O58 La6 N12 137.33(13) . . ?
O58 La6 N11 73.37(14) . . ?
La3 O21 La1 141.47(14) . . ?
C27 O21 La1 92.3(3) . . ?
C27 O21 La3 120.5(3) . . ?
La5 O31 La4 162.69(15) . . ?
C32 O31 La4 93.7(3) . . ?
C32 O31 La5 94.4(3) . . ?
La3 O22 La2 146.33(13) . . ?
C25 O22 La3 121.0(3) . . ?
C25 O22 La2 89.3(3) . . ?
La1 O1 La2 162.52(15) . . ?
C1 O1 La1 94.9(3) . . ?
C1 O1 La2 93.0(3) . . ?
La6 O51 La5 143.42(14) . . ?
C62 O51 La5 91.8(3) . . ?
C62 O51 La6 121.0(3) . . ?
C27 O20 La1 95.1(3) . . ?
La6 O52 La4 143.35(14) . . ?
C60 O52 La4 90.4(3) . . ?
C60 O52 La6 120.6(3) . . ?
C60 O53 La4 97.7(3) . . ?
C32 O32 La4 96.5(3) . . ?
C9 O4 La1 124.4(3) . . ?
C1 O2 La1 95.8(3) . . ?
C11 O10 La1 125.5(3) . . ?
C32 O33 La5 96.0(3) . . ?
La3 O29 H29A 110.9 . . ?
La3 O29 H29B 110.7 . . ?
H29A O29 H29B 103.0 . . ?
C52 O44 La5 115.2(3) . . ?
C46 O42 La5 125.1(3) . . ?
C1 O3 La2 96.2(3) . . ?
C25 O23 La2 97.2(3) . . ?
C15 O14 La2 118.7(4) . . ?
C40 O40 La4 126.5(4) . . ?
C29 O26 La3 128.3(4) . . ?
C17 O12 La2 123.2(3) . . ?
C50 O48 La5 126.0(3) . . ?
C21 O18 La2 126.3(3) . . ?
La3 O30 H30A 117(3) . . ?
La3 O30 H30B 120(3) . . ?
H30A O30 H30B 121(5) . . ?
C62 O50 La5 95.6(3) . . ?
C42 O36 La4 118.9(3) . . ?
C4 O8 La1 117.2(3) . . ?
La6 O59 H59A 127(5) . . ?
La6 O59 H59B 133(5) . . ?
H59A O59 H59B 100(7) . . ?
La6 O60 H60A 114.7 . . ?
La6 O60 H60B 114.2 . . ?
H60A O60 H60B 99.4 . . ?
C36 O34 La4 123.9(3) . . ?
C58 O56 La6 128.1(4) . . ?
C7 O6 La1 115.1(3) . . ?
C38 O38 La4 118.4(4) . . ?
C48 O46 La5 114.5(3) . . ?
C31 O24 La3 125.9(4) . . ?
C19 O16 La2 119.4(4) . . ?
C41 N7 La4 103.7(3) . . ?
C41 N7 C39 109.2(4) . . ?
C41 N7 C34 109.9(5) . . ?
C39 N7 La4 110.2(3) . . ?
C34 N7 La4 113.4(3) . . ?
C34 N7 C39 110.2(4) . . ?
La3 O28 H28A 116.7 . . ?
La3 O28 H28B 116.9 . . ?
H28A O28 H28B 96.9 . . ?
C56 O54 La6 125.2(4) . . ?
C44 N9 La5 113.1(3) . . ?
C51 N9 La5 103.2(3) . . ?
C51 N9 C44 109.7(4) . . ?
C49 N9 La5 110.6(3) . . ?
C49 N9 C44 110.0(4) . . ?
C49 N9 C51 110.0(4) . . ?
C47 N10 La5 102.4(3) . . ?
C45 N10 La5 110.4(3) . . ?
C45 N10 C47 109.2(4) . . ?
C45 N10 C43 111.0(4) . . ?
C43 N10 La5 113.7(3) . . ?
C43 N10 C47 109.8(4) . . ?
C10 N2 La1 110.1(3) . . ?
C3 N2 La1 112.5(3) . . ?
C3 N2 C10 110.1(4) . . ?
C6 N2 La1 103.5(3) . . ?
C6 N2 C10 109.9(4) . . ?
C6 N2 C3 110.6(4) . . ?
C61 N12 La6 105.8(3) . . ?
C61 N12 C54 110.6(4) . . ?
C59 N12 La6 108.8(3) . . ?
C59 N12 C61 109.0(4) . . ?
C59 N12 C54 109.9(4) . . ?
C54 N12 La6 112.6(3) . . ?
La6 O58 H58A 127.8 . . ?
La6 O58 H58B 127.7 . . ?
H58A O58 H58B 104.6 . . ?
C8 N1 La1 110.2(3) . . ?
C8 N1 C2 110.7(4) . . ?
C2 N1 La1 112.4(3) . . ?
C5 N1 La1 102.8(3) . . ?
C5 N1 C8 110.1(4) . . ?
C5 N1 C2 110.3(4) . . ?
C24 N5 La3 109.8(3) . . ?
C24 N5 C22 110.0(4) . . ?
C24 N5 C26 108.1(4) . . ?
C22 N5 La3 112.4(3) . . ?
C26 N5 La3 106.0(3) . . ?
C26 N5 C22 110.3(4) . . ?
C33 N8 La4 113.0(3) . . ?
C33 N8 C35 110.2(5) . . ?
C35 N8 La4 110.7(3) . . ?
C37 N8 La4 102.8(3) . . ?
C37 N8 C33 110.8(4) . . ?
C37 N8 C35 109.2(5) . . ?
C18 N3 La2 102.1(3) . . ?
C18 N3 C16 110.5(4) . . ?
C18 N3 C12 109.9(5) . . ?
C16 N3 La2 110.1(3) . . ?
C16 N3 C12 111.1(4) . . ?
C12 N3 La2 112.7(3) . . ?
C23 N6 La3 108.2(3) . . ?
C30 N6 La3 108.9(3) . . ?
C30 N6 C23 107.1(4) . . ?
C28 N6 La3 110.3(3) . . ?
C28 N6 C23 110.8(4) . . ?
C28 N6 C30 111.5(4) . . ?
O21 C27 La1 62.6(3) . . ?
O21 C27 C26 115.7(4) . . ?
O20 C27 La1 61.0(3) . . ?
O20 C27 O21 123.1(5) . . ?
O20 C27 C26 121.1(5) . . ?
C26 C27 La1 171.5(4) . . ?
La5 C32 La4 117.89(16) . . ?
O31 C32 La4 60.1(2) . . ?
O31 C32 La5 59.5(2) . . ?
O32 C32 La4 58.3(2) . . ?
O32 C32 La5 171.5(4) . . ?
O32 C32 O31 118.1(4) . . ?
O32 C32 O33 124.5(4) . . ?
O33 C32 La4 174.5(4) . . ?
O33 C32 La5 58.7(3) . . ?
O33 C32 O31 117.4(4) . . ?
La2 C1 La1 117.77(17) . . ?
O1 C1 La1 58.9(2) . . ?
O1 C1 La2 60.7(2) . . ?
O2 C1 La1 58.7(3) . . ?
O2 C1 La2 169.3(4) . . ?
O2 C1 O1 117.5(5) . . ?
O3 C1 La1 174.0(4) . . ?
O3 C1 La2 58.5(3) . . ?
O3 C1 O1 118.4(4) . . ?
O3 C1 O2 124.0(5) . . ?
C13 N4 La2 112.7(3) . . ?
C20 N4 La2 110.5(3) . . ?
C20 N4 C13 111.0(5) . . ?
C20 N4 C14 110.3(4) . . ?
C14 N4 La2 102.5(3) . . ?
C14 N4 C13 109.6(4) . . ?
O4 C9 C8 118.0(4) . . ?
O5 C9 O4 125.6(5) . . ?
O5 C9 C8 116.3(4) . . ?
O51 C62 La5 63.6(3) . . ?
O51 C62 C61 117.1(5) . . ?
O50 C62 La5 60.3(3) . . ?
O50 C62 O51 123.5(5) . . ?
O50 C62 C61 119.4(5) . . ?
C61 C62 La5 170.6(4) . . ?
C57 N11 La6 109.5(3) . . ?
C57 N11 C55 110.9(4) . . ?
C57 N11 C53 113.6(5) . . ?
C55 N11 La6 107.6(3) . . ?
C53 N11 La6 108.3(3) . . ?
C53 N11 C55 106.7(5) . . ?
N1 C8 C9 113.2(4) . . ?
N1 C8 H8A 108.9 . . ?
N1 C8 H8B 108.9 . . ?
C9 C8 H8A 108.9 . . ?
C9 C8 H8B 108.9 . . ?
H8A C8 H8B 107.8 . . ?
N2 C10 H10A 109.1 . . ?
N2 C10 H10B 109.1 . . ?
N2 C10 C11 112.3(4) . . ?
H10A C10 H10B 107.9 . . ?
C11 C10 H10A 109.1 . . ?
C11 C10 H10B 109.1 . . ?
O10 C11 C10 118.3(4) . . ?
O11 C11 O10 124.6(5) . . ?
O11 C11 C10 117.1(5) . . ?
O42 C46 C45 117.9(5) . . ?
O43 C46 O42 125.6(5) . . ?
O43 C46 C45 116.5(5) . . ?
N9 C44 H44A 109.3 . . ?
N9 C44 H44B 109.3 . . ?
N9 C44 C43 111.4(4) . . ?
H44A C44 H44B 108.0 . . ?
C43 C44 H44A 109.3 . . ?
C43 C44 H44B 109.3 . . ?
N1 C2 H2A 109.4 . . ?
N1 C2 H2B 109.4 . . ?
N1 C2 C3 111.3(4) . . ?
H2A C2 H2B 108.0 . . ?
C3 C2 H2A 109.4 . . ?
C3 C2 H2B 109.4 . . ?
O22 C25 La2 65.6(3) . . ?
O22 C25 C24 118.3(5) . . ?
O23 C25 La2 58.4(3) . . ?
O23 C25 O22 123.4(5) . . ?
O23 C25 C24 118.2(5) . . ?
C24 C25 La2 168.7(4) . . ?
O52 C60 La4 64.8(3) . . ?
O52 C60 C59 117.9(5) . . ?
O53 C60 La4 58.4(3) . . ?
O53 C60 O52 122.8(5) . . ?
O53 C60 C59 119.2(5) . . ?
C59 C60 La4 170.1(4) . . ?
N5 C24 C25 113.8(4) . . ?
N5 C24 H24A 108.8 . . ?
N5 C24 H24B 108.8 . . ?
C25 C24 H24A 108.8 . . ?
C25 C24 H24B 108.8 . . ?
H24A C24 H24B 107.7 . . ?
N12 C61 C62 111.8(4) . . ?
N12 C61 H61A 109.3 . . ?
N12 C61 H61B 109.3 . . ?
C62 C61 H61A 109.3 . . ?
C62 C61 H61B 109.3 . . ?
H61A C61 H61B 107.9 . . ?
N12 C59 C60 112.8(4) . . ?
N12 C59 H59C 109.0 . . ?
N12 C59 H59D 109.0 . . ?
C60 C59 H59C 109.0 . . ?
C60 C59 H59D 109.0 . . ?
H59C C59 H59D 107.8 . . ?
O36 C42 C41 117.9(5) . . ?
O37 C42 O36 124.4(5) . . ?
O37 C42 C41 117.7(5) . . ?
N4 C13 H13A 109.4 . . ?
N4 C13 H13B 109.4 . . ?
N4 C13 C12 111.4(4) . . ?
H13A C13 H13B 108.0 . . ?
C12 C13 H13A 109.4 . . ?
C12 C13 H13B 109.4 . . ?
N4 C20 H20A 108.9 . . ?
N4 C20 H20B 108.9 . . ?
N4 C20 C21 113.5(5) . . ?
H20A C20 H20B 107.7 . . ?
C21 C20 H20A 108.9 . . ?
C21 C20 H20B 108.9 . . ?
N9 C51 H51A 109.1 . . ?
N9 C51 H51B 109.1 . . ?
N9 C51 C52 112.7(4) . . ?
H51A C51 H51B 107.8 . . ?
C52 C51 H51A 109.1 . . ?
C52 C51 H51B 109.1 . . ?
N5 C22 H22A 109.2 . . ?
N5 C22 H22B 109.2 . . ?
N5 C22 C23 112.0(4) . . ?
H22A C22 H22B 107.9 . . ?
C23 C22 H22A 109.2 . . ?
C23 C22 H22B 109.2 . . ?
N2 C3 C2 112.1(5) . . ?
N2 C3 H3A 109.2 . . ?
N2 C3 H3B 109.2 . . ?
C2 C3 H3A 109.2 . . ?
C2 C3 H3B 109.2 . . ?
H3A C3 H3B 107.9 . . ?
N6 C23 C22 113.6(5) . . ?
N6 C23 H23A 108.8 . . ?
N6 C23 H23B 108.8 . . ?
C22 C23 H23A 108.8 . . ?
C22 C23 H23B 108.8 . . ?
H23A C23 H23B 107.7 . . ?
N3 C18 H18A 109.4 . . ?
N3 C18 H18B 109.4 . . ?
N3 C18 C19 111.0(4) . . ?
H18A C18 H18B 108.0 . . ?
C19 C18 H18A 109.4 . . ?
C19 C18 H18B 109.4 . . ?
N10 C47 H47A 109.2 . . ?
N10 C47 H47B 109.2 . . ?
N10 C47 C48 112.0(4) . . ?
H47A C47 H47B 107.9 . . ?
C48 C47 H47A 109.2 . . ?
C48 C47 H47B 109.2 . . ?
N1 C5 H5A 109.2 . . ?
N1 C5 H5B 109.2 . . ?
N1 C5 C4 112.0(4) . . ?
H5A C5 H5B 107.9 . . ?
C4 C5 H5A 109.2 . . ?
C4 C5 H5B 109.2 . . ?
O12 C17 C16 117.4(5) . . ?
O13 C17 O12 125.1(5) . . ?
O13 C17 C16 117.5(5) . . ?
O6 C7 C6 118.2(5) . . ?
O7 C7 O6 124.6(5) . . ?
O7 C7 C6 117.2(5) . . ?
N7 C41 C42 111.0(4) . . ?
N7 C41 H41A 109.4 . . ?
N7 C41 H41B 109.4 . . ?
C42 C41 H41A 109.4 . . ?
C42 C41 H41B 109.4 . . ?
H41A C41 H41B 108.0 . . ?
N10 C45 C46 112.5(4) . . ?
N10 C45 H45A 109.1 . . ?
N10 C45 H45B 109.1 . . ?
C46 C45 H45A 109.1 . . ?
C46 C45 H45B 109.1 . . ?
H45A C45 H45B 107.8 . . ?
O26 C29 C28 118.4(5) . . ?
O27 C29 O26 124.8(5) . . ?
O27 C29 C28 116.8(5) . . ?
O46 C48 C47 117.9(5) . . ?
O47 C48 O46 124.7(6) . . ?
O47 C48 C47 117.4(5) . . ?
N5 C26 C27 110.7(4) . . ?
N5 C26 H26A 109.5 . . ?
N5 C26 H26B 109.5 . . ?
C27 C26 H26A 109.5 . . ?
C27 C26 H26B 109.5 . . ?
H26A C26 H26B 108.1 . . ?
N2 C6 C7 113.0(4) . . ?
N2 C6 H6A 109.0 . . ?
N2 C6 H6B 109.0 . . ?
C7 C6 H6A 109.0 . . ?
C7 C6 H6B 109.0 . . ?
H6A C6 H6B 107.8 . . ?
O24 C31 C30 116.8(5) . . ?
O25 C31 O24 125.2(6) . . ?
O25 C31 C30 118.0(5) . . ?
O56 C58 C57 118.6(5) . . ?
O57 C58 O56 124.4(6) . . ?
O57 C58 C57 117.0(5) . . ?
N3 C16 C17 114.2(4) . . ?
N3 C16 H16A 108.7 . . ?
N3 C16 H16B 108.7 . . ?
C17 C16 H16A 108.7 . . ?
C17 C16 H16B 108.7 . . ?
H16A C16 H16B 107.6 . . ?
N11 C57 C58 114.1(5) . . ?
N11 C57 H57A 108.7 . . ?
N11 C57 H57B 108.7 . . ?
C58 C57 H57A 108.7 . . ?
C58 C57 H57B 108.7 . . ?
H57A C57 H57B 107.6 . . ?
N6 C30 C31 112.2(4) . . ?
N6 C30 H30C 109.2 . . ?
N6 C30 H30D 109.2 . . ?
C31 C30 H30C 109.2 . . ?
C31 C30 H30D 109.2 . . ?
H30C C30 H30D 107.9 . . ?
O14 C15 C14 117.4(5) . . ?
O15 C15 O14 123.9(6) . . ?
O15 C15 C14 118.8(5) . . ?
O8 C4 C5 117.0(5) . . ?
O9 C4 O8 125.4(5) . . ?
O9 C4 C5 117.5(5) . . ?
O48 C50 C49 117.5(5) . . ?
O49 C50 O48 125.9(5) . . ?
O49 C50 C49 116.6(5) . . ?
O44 C52 C51 118.1(5) . . ?
O45 C52 O44 125.5(5) . . ?
O45 C52 C51 116.4(5) . . ?
N7 C39 H39A 108.8 . . ?
N7 C39 H39B 108.8 . . ?
N7 C39 C40 113.7(5) . . ?
H39A C39 H39B 107.7 . . ?
C40 C39 H39A 108.8 . . ?
C40 C39 H39B 108.8 . . ?
O54 C56 C55 118.0(5) . . ?
O55 C56 O54 124.8(6) . . ?
O55 C56 C55 117.2(5) . . ?
N10 C43 C44 111.2(4) . . ?
N10 C43 H43A 109.4 . . ?
N10 C43 H43B 109.4 . . ?
C44 C43 H43A 109.4 . . ?
C44 C43 H43B 109.4 . . ?
H43A C43 H43B 108.0 . . ?
N4 C14 C15 112.7(4) . . ?
N4 C14 H14A 109.0 . . ?
N4 C14 H14B 109.0 . . ?
C15 C14 H14A 109.0 . . ?
C15 C14 H14B 109.0 . . ?
H14A C14 H14B 107.8 . . ?
N11 C55 C56 110.8(5) . . ?
N11 C55 H55A 109.5 . . ?
N11 C55 H55B 109.5 . . ?
C56 C55 H55A 109.5 . . ?
C56 C55 H55B 109.5 . . ?
H55A C55 H55B 108.1 . . ?
O16 C19 C18 117.0(5) . . ?
O17 C19 O16 124.3(6) . . ?
O17 C19 C18 118.7(5) . . ?
N7 C34 H34A 109.3 . . ?
N7 C34 H34B 109.3 . . ?
N7 C34 C33 111.4(5) . . ?
H34A C34 H34B 108.0 . . ?
C33 C34 H34A 109.3 . . ?
C33 C34 H34B 109.3 . . ?
N3 C12 C13 111.7(5) . . ?
N3 C12 H12A 109.3 . . ?
N3 C12 H12B 109.3 . . ?
C13 C12 H12A 109.3 . . ?
C13 C12 H12B 109.3 . . ?
H12A C12 H12B 107.9 . . ?
N12 C54 H54A 109.1 . . ?
N12 C54 H54B 109.1 . . ?
H54A C54 H54B 107.9 . . ?
C53 C54 N12 112.4(5) . . ?
C53 C54 H54A 109.1 . . ?
C53 C54 H54B 109.1 . . ?
N11 C53 C54 113.4(5) . . ?
N11 C53 H53A 108.9 . . ?
N11 C53 H53B 108.9 . . ?
C54 C53 H53A 108.9 . . ?
C54 C53 H53B 108.9 . . ?
H53A C53 H53B 107.7 . . ?
N6 C28 C29 113.3(4) . . ?
N6 C28 H28C 108.9 . . ?
N6 C28 H28D 108.9 . . ?
C29 C28 H28C 108.9 . . ?
C29 C28 H28D 108.9 . . ?
H28C C28 H28D 107.7 . . ?
N9 C49 C50 112.9(4) . . ?
N9 C49 H49A 109.0 . . ?
N9 C49 H49B 109.0 . . ?
C50 C49 H49A 109.0 . . ?
C50 C49 H49B 109.0 . . ?
H49A C49 H49B 107.8 . . ?
O34 C36 C35 119.4(5) . . ?
O35 C36 O34 125.1(5) . . ?
O35 C36 C35 115.4(5) . . ?
O40 C40 C39 118.1(6) . . ?
O41 C40 O40 124.3(7) . . ?
O41 C40 C39 117.5(6) . . ?
O18 C21 C20 117.8(5) . . ?
O19 C21 O18 125.7(6) . . ?
O19 C21 C20 116.5(6) . . ?
N8 C33 C34 112.0(4) . . ?
N8 C33 H33A 109.2 . . ?
N8 C33 H33B 109.2 . . ?
C34 C33 H33A 109.2 . . ?
C34 C33 H33B 109.2 . . ?
H33A C33 H33B 107.9 . . ?
N8 C35 C36 112.0(5) . . ?
N8 C35 H35A 109.2 . . ?
N8 C35 H35B 109.2 . . ?
C36 C35 H35A 109.2 . . ?
C36 C35 H35B 109.2 . . ?
H35A C35 H35B 107.9 . . ?
O38 C38 C37 118.3(5) . . ?
O39 C38 O38 124.4(7) . . ?
O39 C38 C37 117.3(6) . . ?
N8 C37 C38 111.0(5) . . ?
N8 C37 H37A 109.4 . . ?
N8 C37 H37B 109.4 . . ?
C38 C37 H37A 109.4 . . ?
C38 C37 H37B 109.4 . . ?
H37A C37 H37B 108.0 . . ?
H15A N15 H15B 109.4 . . ?
H15A N15 H15C 109.4 . . ?
H15A N15 H15D 109.5 . . ?
H15B N15 H15C 109.5 . . ?
H15B N15 H15D 109.5 . . ?
H15C N15 H15D 109.5 . . ?
H19A N19 H19B 109.4 . . ?
H19A N19 H19C 109.4 . . ?
H19A N19 H19D 109.5 . . ?
H19B N19 H19C 109.4 . . ?
H19B N19 H19D 109.5 . . ?
H19C N19 H19D 109.5 . . ?
H18C N18 H18D 109.5 . . ?
H18C N18 H18E 109.4 . . ?
H18D N18 H18E 109.5 . . ?
H13C N13 H13D 109.5 . . ?
H13C N13 H13E 109.4 . . ?
H13D N13 H13E 109.5 . . ?
H17A N17 H17B 109.5 . . ?
H17A N17 H17C 109.5 . . ?
H17B N17 H17C 109.5 . . ?
H14C N14 H14D 109.5 . . ?
H21A N21 H21B 109.5 . . ?
H21A N21 H21C 109.4 . . ?
H21B N21 H21C 109.5 . . ?
H16C N16 H16D 109.5 . . ?
H22C N22 H22D 109.5 . . ?
H22C N22 H22E 109.5 . . ?
H22C N22 H22F 109.5 . . ?
H22D N22 H22E 109.4 . . ?
H22D N22 H22F 109.4 . . ?
H22E N22 H22F 109.4 . . ?
H20C N20 H20D 109.5 . . ?
H20C N20 H20E 109.4 . . ?
H20C N20 H20F 109.5 . . ?
H20D N20 H20E 109.5 . . ?
H20D N20 H20F 109.5 . . ?
H20E N20 H20F 109.5 . . ?
H6WA O6W H6WB 104.3 . . ?
H8WA O8W H8WB 104.6 . . ?
H2WA O2W H2WB 109.6 . . ?
H12C O12W H12D 104.4 . . ?
H11A O11W H11B 104.5 . . ?
H1WA O1W H1WB 104.5 . . ?
H17D O17W H17E 109.6 . . ?
H13F O13W H13G 104.5 . . ?
H15E O15W H15F 104.5 . . ?
H3WA O3W H3WB 104.5 . . ?

loop_
_geom_bond_atom_site_label_1
_geom_bond_atom_site_label_2
_geom_bond_distance
_geom_bond_site_symmetry_2
_geom_bond_publ_flag
La1 O21 2.695(3) . ?
La1 O1 2.549(3) . ?
La1 O20 2.664(4) . ?
La1 O4 2.546(3) . ?
La1 O2 2.548(3) . ?
La1 O10 2.562(3) . ?
La1 O8 2.549(4) . ?
La1 O6 2.593(3) . ?
La1 N2 2.764(4) . ?
La1 N1 2.754(4) . ?
La1 C27 3.034(5) . ?
La1 C1 2.966(5) . ?
La3 O21 2.556(4) . ?
La3 O22 2.587(3) . ?
La3 O29 2.560(4) . ?
La3 O26 2.484(4) . ?
La3 O30 2.511(4) . ?
La3 O24 2.513(4) . ?
La3 O28 2.516(4) . ?
La3 N5 2.757(4) . ?
La3 N6 2.801(4) . ?
La4 O31 2.576(3) . ?
La4 O52 2.754(4) . ?
La4 O53 2.616(4) . ?
La4 O32 2.537(3) . ?
La4 O40 2.530(4) . ?
La4 O36 2.563(4) . ?
La4 O34 2.551(4) . ?
La4 O38 2.558(4) . ?
La4 N7 2.777(4) . ?
La4 N8 2.756(4) . ?
La4 C32 2.964(5) . ?
La4 C60 3.045(6) . ?
La2 O22 2.738(3) . ?
La2 O1 2.588(4) . ?
La2 O3 2.542(4) . ?
La2 O23 2.583(3) . ?
La2 O14 2.564(4) . ?
La2 O12 2.531(4) . ?
La2 O18 2.535(4) . ?
La2 O16 2.562(4) . ?
La2 N3 2.765(4) . ?
La2 C1 2.964(5) . ?
La2 N4 2.782(4) . ?
La2 C25 3.007(5) . ?
La5 O31 2.558(3) . ?
La5 O51 2.722(4) . ?
La5 O33 2.543(3) . ?
La5 O44 2.594(4) . ?
La5 O42 2.561(4) . ?
La5 O48 2.539(4) . ?
La5 O50 2.652(4) . ?
La5 O46 2.556(4) . ?
La5 N9 2.750(4) . ?
La5 N10 2.744(4) . ?
La5 C32 2.961(5) . ?
La5 C62 3.038(5) . ?
La6 O51 2.562(4) . ?
La6 O52 2.569(4) . ?
La6 O59 2.491(4) . ?
La6 O60 2.557(4) . ?
La6 O56 2.485(4) . ?
La6 O54 2.486(4) . ?
La6 N12 2.763(4) . ?
La6 O58 2.505(4) . ?
La6 N11 2.823(5) . ?
O21 C27 1.291(6) . ?
O31 C32 1.309(6) . ?
O22 C25 1.276(6) . ?
O1 C1 1.315(6) . ?
O51 C62 1.266(6) . ?
O20 C27 1.233(6) . ?
O52 C60 1.279(6) . ?
O53 C60 1.248(6) . ?
O32 C32 1.271(6) . ?
O4 C9 1.265(6) . ?
O2 C1 1.282(6) . ?
O10 C11 1.260(6) . ?
O33 C32 1.276(6) . ?
O29 H29A 0.9041 . ?
O29 H29B 0.9042 . ?
O44 C52 1.257(6) . ?
O42 C46 1.258(6) . ?
O3 C1 1.275(6) . ?
O23 C25 1.248(6) . ?
O14 C15 1.265(6) . ?
O40 C40 1.256(8) . ?
O26 C29 1.262(6) . ?
O12 C17 1.273(6) . ?
O48 C50 1.261(6) . ?
O18 C21 1.256(7) . ?
O30 H30A 0.99(2) . ?
O30 H30B 0.989(19) . ?
O50 C62 1.246(6) . ?
O5 C9 1.240(6) . ?
O36 C42 1.257(6) . ?
O8 C4 1.273(7) . ?
O59 H59A 0.80(7) . ?
O59 H59B 0.79(7) . ?
O60 H60A 1.0028 . ?
O60 H60B 0.9979 . ?
O34 C36 1.259(7) . ?
O56 C58 1.266(7) . ?
O6 C7 1.273(6) . ?
O38 C38 1.265(7) . ?
O46 C48 1.275(6) . ?
O24 C31 1.274(6) . ?
O16 C19 1.272(6) . ?
O45 C52 1.248(6) . ?
N7 C41 1.471(7) . ?
N7 C39 1.482(7) . ?
N7 C34 1.477(7) . ?
O7 C7 1.262(7) . ?
O28 H28A 1.0497 . ?
O28 H28B 1.0513 . ?
O54 C56 1.263(7) . ?
N9 C44 1.491(6) . ?
N9 C51 1.474(7) . ?
N9 C49 1.474(7) . ?
N10 C47 1.482(7) . ?
N10 C45 1.462(7) . ?
N10 C43 1.474(7) . ?
N2 C10 1.476(6) . ?
N2 C3 1.472(7) . ?
N2 C6 1.459(7) . ?
O11 C11 1.259(6) . ?
N12 C61 1.490(7) . ?
N12 C59 1.483(7) . ?
N12 C54 1.497(7) . ?
O15 C15 1.244(7) . ?
O27 C29 1.252(7) . ?
O58 H58A 1.0081 . ?
O58 H58B 1.0069 . ?
O25 C31 1.231(7) . ?
O37 C42 1.249(7) . ?
N1 C8 1.478(6) . ?
N1 C2 1.490(6) . ?
N1 C5 1.475(6) . ?
O49 C50 1.241(7) . ?
O13 C17 1.240(7) . ?
O43 C46 1.247(6) . ?
O17 C19 1.250(7) . ?
N5 C24 1.469(7) . ?
N5 C22 1.491(6) . ?
N5 C26 1.490(7) . ?
N8 C33 1.485(7) . ?
N8 C35 1.492(7) . ?
N8 C37 1.470(8) . ?
O57 C58 1.244(7) . ?
N3 C18 1.471(7) . ?
N3 C16 1.472(7) . ?
N3 C12 1.481(7) . ?
N6 C23 1.500(7) . ?
N6 C30 1.473(7) . ?
N6 C28 1.472(7) . ?
O47 C48 1.245(7) . ?
O9 C4 1.255(7) . ?
C27 C26 1.518(7) . ?
N4 C13 1.490(7) . ?
N4 C20 1.477(7) . ?
N4 C14 1.481(7) . ?
O19 C21 1.243(7) . ?
C9 C8 1.512(7) . ?
C62 C61 1.509(7) . ?
N11 C57 1.468(7) . ?
N11 C55 1.497(7) . ?
N11 C53 1.483(7) . ?
O35 C36 1.255(7) . ?
C8 H8A 0.9900 . ?
C8 H8B 0.9900 . ?
C10 H10A 0.9900 . ?
C10 H10B 0.9900 . ?
C10 C11 1.520(7) . ?
C46 C45 1.529(7) . ?
O55 C56 1.252(7) . ?
C44 H44A 0.9900 . ?
C44 H44B 0.9900 . ?
C44 C43 1.521(7) . ?
C2 H2A 0.9900 . ?
C2 H2B 0.9900 . ?
C2 C3 1.515(8) . ?
C25 C24 1.516(7) . ?
C60 C59 1.511(7) . ?
C24 H24A 0.9900 . ?
C24 H24B 0.9900 . ?
C61 H61A 0.9900 . ?
C61 H61B 0.9900 . ?
C59 H59C 0.9900 . ?
C59 H59D 0.9900 . ?
C42 C41 1.534(8) . ?
C13 H13A 0.9900 . ?
C13 H13B 0.9900 . ?
C13 C12 1.507(8) . ?
C20 H20A 0.9900 . ?
C20 H20B 0.9900 . ?
C20 C21 1.522(8) . ?
C51 H51A 0.9900 . ?
C51 H51B 0.9900 . ?
C51 C52 1.523(7) . ?
C22 H22A 0.9900 . ?
C22 H22B 0.9900 . ?
C22 C23 1.504(7) . ?
C3 H3A 0.9900 . ?
C3 H3B 0.9900 . ?
C23 H23A 0.9900 . ?
C23 H23B 0.9900 . ?
C18 H18A 0.9900 . ?
C18 H18B 0.9900 . ?
C18 C19 1.521(8) . ?
C47 H47A 0.9900 . ?
C47 H47B 0.9900 . ?
C47 C48 1.513(8) . ?
C5 H5A 0.9900 . ?
C5 H5B 0.9900 . ?
C5 C4 1.517(7) . ?
C17 C16 1.523(8) . ?
C7 C6 1.516(7) . ?
O39 C38 1.253(7) . ?
C41 H41A 0.9900 . ?
C41 H41B 0.9900 . ?
C45 H45A 0.9900 . ?
C45 H45B 0.9900 . ?
C29 C28 1.536(8) . ?
C26 H26A 0.9900 . ?
C26 H26B 0.9900 . ?
C6 H6A 0.9900 . ?
C6 H6B 0.9900 . ?
C31 C30 1.517(8) . ?
C58 C57 1.515(8) . ?
C16 H16A 0.9900 . ?
C16 H16B 0.9900 . ?
C57 H57A 0.9900 . ?
C57 H57B 0.9900 . ?
C30 H30C 0.9900 . ?
C30 H30D 0.9900 . ?
C15 C14 1.519(8) . ?
C50 C49 1.521(8) . ?
C39 H39A 0.9900 . ?
C39 H39B 0.9900 . ?
C39 C40 1.509(9) . ?
C56 C55 1.521(8) . ?
C43 H43A 0.9900 . ?
C43 H43B 0.9900 . ?
C14 H14A 0.9900 . ?
C14 H14B 0.9900 . ?
C55 H55A 0.9900 . ?
C55 H55B 0.9900 . ?
C34 H34A 0.9900 . ?
C34 H34B 0.9900 . ?
C34 C33 1.505(8) . ?
C12 H12A 0.9900 . ?
C12 H12B 0.9900 . ?
C54 H54A 0.9900 . ?
C54 H54B 0.9900 . ?
C54 C53 1.495(8) . ?
C53 H53A 0.9900 . ?
C53 H53B 0.9900 . ?
C28 H28C 0.9900 . ?
C28 H28D 0.9900 . ?
C49 H49A 0.9900 . ?
C49 H49B 0.9900 . ?
C36 C35 1.511(8) . ?
C40 O41 1.233(8) . ?
C33 H33A 0.9900 . ?
C33 H33B 0.9900 . ?
C35 H35A 0.9900 . ?
C35 H35B 0.9900 . ?
C38 C37 1.514(9) . ?
C37 H37A 0.9900 . ?
C37 H37B 0.9900 . ?
N15 H15A 0.9099 . ?
N15 H15B 0.9097 . ?
N15 H15C 0.9100 . ?
N15 H15D 0.9298 . ?
N19 H19A 0.9105 . ?
N19 H19B 0.9106 . ?
N19 H19C 0.9105 . ?
N19 H19D 0.9295 . ?
N18 H18C 0.9104 . ?
N18 H18D 0.9100 . ?
N18 H18E 0.9302 . ?
N13 H13C 0.9103 . ?
N13 H13D 0.9097 . ?
N13 H13E 0.9298 . ?
N17 H17A 0.9099 . ?
N17 H17B 0.9095 . ?
N17 H17C 0.9304 . ?
N14 H14C 0.9099 . ?
N14 H14D 0.9304 . ?
N21 H21A 0.9102 . ?
N21 H21B 0.9100 . ?
N21 H21C 0.9302 . ?
N16 H16C 0.9098 . ?
N16 H16D 0.9297 . ?
N22 H22C 0.9101 . ?
N22 H22D 0.9101 . ?
N22 H22E 0.9105 . ?
N22 H22F 0.9302 . ?
N20 H20C 0.9101 . ?
N20 H20D 0.9099 . ?
N20 H20E 0.9100 . ?
N20 H20F 0.9301 . ?
O7W H7W 0.8690 . ?
O5W H5W 0.8715 . ?
O16W H16W 0.8711 . ?
O9W H9W 0.8705 . ?
O10W H10W 0.8699 . ?
O6W H6WA 0.8694 . ?
O6W H6WB 0.8700 . ?
O8W H8WA 0.8695 . ?
O8W H8WB 0.8700 . ?
O2W H2WA 0.8691 . ?
O2W H2WB 0.8699 . ?
O12W H12C 0.8716 . ?
O12W H12D 0.8702 . ?
O11W H11A 0.8700 . ?
O11W H11B 0.8691 . ?
O1W H1WA 0.8696 . ?
O1W H1WB 0.8706 . ?
O17W H17D 0.8700 . ?
O17W H17E 0.8693 . ?
O13W H13F 0.8705 . ?
O13W H13G 0.8698 . ?
O4W H4W 0.8696 . ?
O15W H15E 0.8690 . ?
O15W H15F 0.8702 . ?
O3W H3WA 0.8687 . ?
O3W H3WB 0.8698 . ?
O14W H14W 0.8699 . ?

loop_
_geom_torsion_atom_site_label_1
_geom_torsion_atom_site_label_2
_geom_torsion_atom_site_label_3
_geom_torsion_atom_site_label_4
_geom_torsion
_geom_torsion_site_symmetry_1
_geom_torsion_site_symmetry_2
_geom_torsion_site_symmetry_3
_geom_torsion_site_symmetry_4
_geom_torsion_publ_flag
La1 O21 C27 O20 -7.9(5) . . . . ?
La1 O21 C27 C26 170.7(4) . . . . ?
La1 O1 C1 La2 -164.39(17) . . . . ?
La1 O1 C1 O2 3.6(5) . . . . ?
La1 O1 C1 O3 -173.8(4) . . . . ?
La1 O20 C27 O21 8.0(5) . . . . ?
La1 O20 C27 C26 -170.5(5) . . . . ?
La1 O4 C9 O5 -157.3(4) . . . . ?
La1 O4 C9 C8 19.9(6) . . . . ?
La1 O2 C1 La2 74(2) . . . . ?
La1 O2 C1 O1 -3.6(5) . . . . ?
La1 O2 C1 O3 173.6(5) . . . . ?
La1 O10 C11 O11 -171.3(4) . . . . ?
La1 O10 C11 C10 7.3(6) . . . . ?
La1 O8 C4 O9 -144.8(5) . . . . ?
La1 O8 C4 C5 32.2(7) . . . . ?
La1 O6 C7 O7 -144.2(5) . . . . ?
La1 O6 C7 C6 34.1(6) . . . . ?
La1 N2 C10 C11 -37.0(5) . . . . ?
La1 N2 C3 C2 -44.0(5) . . . . ?
La1 N2 C6 C7 -45.3(5) . . . . ?
La1 N1 C8 C9 -32.9(5) . . . . ?
La1 N1 C2 C3 -44.8(5) . . . . ?
La1 N1 C5 C4 -47.1(5) . . . . ?
La3 O21 C27 La1 158.8(3) . . . . ?
La3 O21 C27 O20 150.9(4) . . . . ?
La3 O21 C27 C26 -30.5(6) . . . . ?
La3 O22 C25 La2 -164.5(3) . . . . ?
La3 O22 C25 O23 -155.7(4) . . . . ?
La3 O22 C25 C24 27.3(6) . . . . ?
La3 O26 C29 O27 170.7(4) . . . . ?
La3 O26 C29 C28 -7.6(7) . . . . ?
La3 O24 C31 O25 -154.1(5) . . . . ?
La3 O24 C31 C30 23.5(6) . . . . ?
La3 N5 C24 C25 33.0(6) . . . . ?
La3 N5 C22 C23 -41.0(6) . . . . ?
La3 N5 C26 C27 -45.7(5) . . . . ?
La3 N6 C23 C22 -48.2(5) . . . . ?
La3 N6 C30 C31 -36.0(5) . . . . ?
La3 N6 C28 C29 28.0(5) . . . . ?
La4 O31 C32 La5 164.67(18) . . . . ?
La4 O31 C32 O32 -6.0(5) . . . . ?
La4 O31 C32 O33 174.4(4) . . . . ?
La4 O52 C60 O53 6.7(5) . . . . ?
La4 O52 C60 C59 -169.3(4) . . . . ?
La4 O53 C60 O52 -7.1(5) . . . . ?
La4 O53 C60 C59 168.8(4) . . . . ?
La4 O32 C32 O31 6.1(5) . . . . ?
La4 O32 C32 O33 -174.3(5) . . . . ?
La4 O40 C40 C39 -16.2(12) . . . . ?
La4 O40 C40 O41 159.6(7) . . . . ?
La4 O36 C42 O37 152.9(5) . . . . ?
La4 O36 C42 C41 -27.5(7) . . . . ?
La4 O34 C36 O35 156.4(4) . . . . ?
La4 O34 C36 C35 -20.1(7) . . . . ?
La4 O38 C38 O39 155.6(6) . . . . ?
La4 O38 C38 C37 -22.9(8) . . . . ?
La4 N7 C41 C42 47.3(5) . . . . ?
La4 N7 C39 C40 29.9(7) . . . . ?
La4 N7 C34 C33 42.6(5) . . . . ?
La4 N8 C33 C34 45.2(6) . . . . ?
La4 N8 C35 C36 32.2(5) . . . . ?
La4 N8 C37 C38 50.1(5) . . . . ?
La2 O22 C25 O23 8.8(5) . . . . ?
La2 O22 C25 C24 -168.1(5) . . . . ?
La2 O1 C1 La1 164.39(17) . . . . ?
La2 O1 C1 O2 167.9(4) . . . . ?
La2 O1 C1 O3 -9.4(5) . . . . ?
La2 O3 C1 O1 9.6(5) . . . . ?
La2 O3 C1 O2 -167.5(4) . . . . ?
La2 O23 C25 O22 -9.4(6) . . . . ?
La2 O23 C25 C24 167.5(4) . . . . ?
La2 O14 C15 O15 151.0(5) . . . . ?
La2 O14 C15 C14 -27.5(6) . . . . ?
La2 O12 C17 O13 149.3(4) . . . . ?
La2 O12 C17 C16 -29.6(6) . . . . ?
La2 O18 C21 O19 158.2(5) . . . . ?
La2 O18 C21 C20 -19.1(8) . . . . ?
La2 O16 C19 O17 159.2(5) . . . . ?
La2 O16 C19 C18 -20.2(6) . . . . ?
La2 N3 C18 C19 52.3(5) . . . . ?
La2 N3 C16 C17 27.4(5) . . . . ?
La2 N3 C12 C13 46.0(5) . . . . ?
La2 N4 C13 C12 43.4(6) . . . . ?
La2 N4 C20 C21 29.6(6) . . . . ?
La2 N4 C14 C15 47.2(5) . . . . ?
La2 C25 C24 N5 -149.4(17) . . . . ?
La5 O31 C32 La4 -164.67(18) . . . . ?
La5 O31 C32 O32 -170.6(4) . . . . ?
La5 O31 C32 O33 9.7(5) . . . . ?
La5 O51 C62 O50 -7.8(6) . . . . ?
La5 O51 C62 C61 169.5(4) . . . . ?
La5 O33 C32 O31 -9.8(5) . . . . ?
La5 O33 C32 O32 170.6(5) . . . . ?
La5 O44 C52 O45 -144.0(5) . . . . ?
La5 O44 C52 C51 34.3(6) . . . . ?
La5 O42 C46 O43 -169.9(4) . . . . ?
La5 O42 C46 C45 6.7(7) . . . . ?
La5 O48 C50 O49 -166.0(4) . . . . ?
La5 O48 C50 C49 13.4(7) . . . . ?
La5 O50 C62 O51 8.0(6) . . . . ?
La5 O50 C62 C61 -169.2(5) . . . . ?
La5 O46 C48 O47 -141.5(5) . . . . ?
La5 O46 C48 C47 36.5(6) . . . . ?
La5 N9 C44 C43 -43.2(5) . . . . ?
La5 N9 C51 C52 -45.4(4) . . . . ?
La5 N9 C49 C50 -33.7(5) . . . . ?
La5 N10 C47 C48 -45.9(5) . . . . ?
La5 N10 C45 C46 -37.2(5) . . . . ?
La5 N10 C43 C44 -44.4(5) . . . . ?
La6 O51 C62 La5 163.0(3) . . . . ?
La6 O51 C62 O50 155.2(4) . . . . ?
La6 O51 C62 C61 -27.4(6) . . . . ?
La6 O52 C60 La4 -159.4(3) . . . . ?
La6 O52 C60 O53 -152.7(4) . . . . ?
La6 O52 C60 C59 31.4(6) . . . . ?
La6 O56 C58 O57 169.8(4) . . . . ?
La6 O56 C58 C57 -10.3(7) . . . . ?
La6 O54 C56 O55 -150.8(5) . . . . ?
La6 O54 C56 C55 28.9(7) . . . . ?
La6 N12 C61 C62 -43.7(5) . . . . ?
La6 N12 C59 C60 35.2(5) . . . . ?
La6 N12 C54 C53 -39.8(6) . . . . ?
La6 N11 C57 C58 27.6(5) . . . . ?
La6 N11 C55 C56 -35.4(5) . . . . ?
La6 N11 C53 C54 -49.3(5) . . . . ?
O21 C27 C26 N5 54.0(6) . . . . ?
O22 C25 C24 N5 -42.1(7) . . . . ?
O51 C62 C61 N12 50.9(7) . . . . ?
O20 C27 C26 N5 -127.4(5) . . . . ?
O52 C60 C59 N12 -46.5(7) . . . . ?
O53 C60 C59 N12 137.4(5) . . . . ?
O4 C9 C8 N1 12.3(6) . . . . ?
O42 C46 C45 N10 23.1(7) . . . . ?
O23 C25 C24 N5 140.8(5) . . . . ?
O14 C15 C14 N4 -18.8(7) . . . . ?
O26 C29 C28 N6 -17.0(7) . . . . ?
O12 C17 C16 N3 -2.7(7) . . . . ?
O48 C50 C49 N9 16.8(7) . . . . ?
O50 C62 C61 N12 -131.7(5) . . . . ?
O5 C9 C8 N1 -170.3(4) . . . . ?
O36 C42 C41 N7 -18.7(7) . . . . ?
O34 C36 C35 N8 -11.5(7) . . . . ?
O56 C58 C57 N11 -15.4(8) . . . . ?
O6 C7 C6 N2 11.9(7) . . . . ?
O38 C38 C37 N8 -23.4(8) . . . . ?
O24 C31 C30 N6 13.5(7) . . . . ?
N7 C39 C40 O40 -12.8(11) . . . . ?
N7 C39 C40 O41 171.1(8) . . . . ?
N7 C34 C33 N8 -59.9(6) . . . . ?
O7 C7 C6 N2 -169.7(5) . . . . ?
O54 C56 C55 N11 10.6(8) . . . . ?
N9 C44 C43 N10 59.4(6) . . . . ?
N9 C51 C52 O44 11.8(7) . . . . ?
N9 C51 C52 O45 -169.7(5) . . . . ?
N10 C47 C48 O46 11.1(7) . . . . ?
N10 C47 C48 O47 -170.8(5) . . . . ?
N2 C10 C11 O10 22.8(7) . . . . ?
N2 C10 C11 O11 -158.5(5) . . . . ?
N12 C54 C53 N11 63.0(6) . . . . ?
O15 C15 C14 N4 162.5(5) . . . . ?
O27 C29 C28 N6 164.6(5) . . . . ?
O25 C31 C30 N6 -168.7(5) . . . . ?
O37 C42 C41 N7 161.0(5) . . . . ?
N1 C2 C3 N2 61.0(6) . . . . ?
N1 C5 C4 O8 15.3(7) . . . . ?
N1 C5 C4 O9 -167.5(5) . . . . ?
O49 C50 C49 N9 -163.7(5) . . . . ?
O13 C17 C16 N3 178.3(5) . . . . ?
O43 C46 C45 N10 -160.0(5) . . . . ?
N5 C22 C23 N6 63.0(6) . . . . ?
O57 C58 C57 N11 164.5(5) . . . . ?
N3 C18 C19 O16 -26.9(7) . . . . ?
N3 C18 C19 O17 153.6(5) . . . . ?
N4 C13 C12 N3 -61.2(6) . . . . ?
N4 C20 C21 O18 -10.9(8) . . . . ?
N4 C20 C21 O19 171.6(5) . . . . ?
O35 C36 C35 N8 171.7(5) . . . . ?
C8 N1 C2 C3 79.0(5) . . . . ?
C8 N1 C5 C4 -164.6(4) . . . . ?
C10 N2 C3 C2 79.2(5) . . . . ?
C10 N2 C6 C7 -162.8(4) . . . . ?
O55 C56 C55 N11 -169.6(6) . . . . ?
C44 N9 C51 C52 75.4(5) . . . . ?
C44 N9 C49 C50 -159.4(4) . . . . ?
C2 N1 C8 C9 -157.9(4) . . . . ?
C2 N1 C5 C4 72.9(6) . . . . ?
C24 N5 C22 C23 -163.7(5) . . . . ?
C24 N5 C26 C27 72.1(5) . . . . ?
C61 N12 C59 C60 -79.8(5) . . . . ?
C61 N12 C54 C53 78.4(6) . . . . ?
C59 N12 C61 C62 73.2(6) . . . . ?
C59 N12 C54 C53 -161.3(5) . . . . ?
C13 N4 C20 C21 155.3(5) . . . . ?
C13 N4 C14 C15 -72.6(6) . . . . ?
C20 N4 C13 C12 -81.1(6) . . . . ?
C20 N4 C14 C15 164.9(5) . . . . ?
C51 N9 C44 C43 -157.8(4) . . . . ?
C51 N9 C49 C50 79.6(5) . . . . ?
C22 N5 C24 C25 157.2(5) . . . . ?
C22 N5 C26 C27 -167.6(4) . . . . ?
C3 N2 C10 C11 -161.5(4) . . . . ?
C3 N2 C6 C7 75.4(5) . . . . ?
C23 N6 C30 C31 80.8(5) . . . . ?
C23 N6 C28 C29 -91.7(5) . . . . ?
C18 N3 C16 C17 -84.7(6) . . . . ?
C18 N3 C12 C13 159.2(5) . . . . ?
C47 N10 C45 C46 74.6(5) . . . . ?
C47 N10 C43 C44 -158.4(4) . . . . ?
C5 N1 C8 C9 79.9(5) . . . . ?
C5 N1 C2 C3 -158.8(4) . . . . ?
O39 C38 C37 N8 158.0(6) . . . . ?
C41 N7 C39 C40 -83.4(7) . . . . ?
C41 N7 C34 C33 158.1(4) . . . . ?
C45 N10 C47 C48 -162.9(4) . . . . ?
C45 N10 C43 C44 80.8(5) . . . . ?
C26 N5 C24 C25 -82.3(6) . . . . ?
C26 N5 C22 C23 77.1(6) . . . . ?
C6 N2 C10 C11 76.4(5) . . . . ?
C6 N2 C3 C2 -159.1(4) . . . . ?
C16 N3 C18 C19 169.5(4) . . . . ?
C16 N3 C12 C13 -78.2(6) . . . . ?
C57 N11 C55 C56 -155.1(5) . . . . ?
C57 N11 C53 C54 72.6(6) . . . . ?
C30 N6 C23 C22 -165.5(5) . . . . ?
C30 N6 C28 C29 149.1(5) . . . . ?
C39 N7 C41 C42 164.8(5) . . . . ?
C39 N7 C34 C33 -81.5(6) . . . . ?
C43 N10 C47 C48 75.2(6) . . . . ?
C43 N10 C45 C46 -164.2(4) . . . . ?
C14 N4 C13 C12 156.8(5) . . . . ?
C14 N4 C20 C21 -83.0(6) . . . . ?
C55 N11 C57 C58 146.2(5) . . . . ?
C55 N11 C53 C54 -165.0(5) . . . . ?
C34 N7 C41 C42 -74.2(6) . . . . ?
C34 N7 C39 C40 155.8(6) . . . . ?
C12 N3 C18 C19 -67.6(6) . . . . ?
C12 N3 C16 C17 153.0(5) . . . . ?
C54 N12 C61 C62 -166.0(5) . . . . ?
C54 N12 C59 C60 158.9(5) . . . . ?
C53 N11 C57 C58 -93.6(6) . . . . ?
C53 N11 C55 C56 80.7(6) . . . . ?
C28 N6 C23 C22 72.7(6) . . . . ?
C28 N6 C30 C31 -157.9(4) . . . . ?
C49 N9 C44 C43 81.0(5) . . . . ?
C49 N9 C51 C52 -163.5(4) . . . . ?
C33 N8 C35 C36 157.8(5) . . . . ?
C33 N8 C37 C38 -70.8(6) . . . . ?
C35 N8 C33 C34 -79.1(6) . . . . ?
C35 N8 C37 C38 167.7(5) . . . . ?
C37 N8 C33 C34 159.9(5) . . . . ?
C37 N8 C35 C36 -80.3(6) . . . . ?

loop_
_smtbx_masks_void_nr
_smtbx_masks_void_average_x
_smtbx_masks_void_average_y
_smtbx_masks_void_average_z
_smtbx_masks_void_volume
_smtbx_masks_void_count_electrons
_smtbx_masks_void_content
1 0.147 0.135 0.320 7.2 0.0 '7 H2O'
2 0.375 0.693 0.761 283.6 76.0 '7 H2O'
3 0.200 0.036 0.623 8.5 2.5 '1 ?'
4 0.625 0.307 0.239 283.6 75.7 '7 H2O'
5 0.800 0.964 0.377 8.5 2.0 '1 ?'
6 0.853 0.865 0.680 7.2 0.0 '0.5 ?'
